data_4318041
loop_
_publ_author_name
'Franck Gascoin'
'Slavi C. Sevov'

_publ_section_title
;
 Niobium-Arsenic Zintl Phases: A6NbAs5 (A = K, Rb, Cs), K6NbTlAs4, and
 K8NbPbAs5 with Edge-Bridged Niobium-Centered Tetrahedra of Arsenic,
 [NbAs4M]n- Where M = As, Tl, Pb
;
_journal_name_full 'Inorganic Chemistry'
_journal_page_first 2820
_journal_page_last 2825
_journal_paper_doi 10.1021/ic020036n
_journal_volume 41
_journal_year 2002
_chemical_formula_moiety K6NbAs5
_chemical_formula_sum 'As5 K6 Nb'
_chemical_formula_weight 702.11
_chemical_name_common K6NbAs5
_chemical_name_systematic
;
  ?
;
_space_group_IT_number 14
_symmetry_cell_setting monoclinic
_symmetry_space_group_name_Hall '-P 2ybc'
_symmetry_space_group_name_H-M 'P 1 21/c 1'
_atom_sites_solution_hydrogens geom
_atom_sites_solution_primary direct
_atom_sites_solution_secondary difmap
_audit_creation_method SHELXL-97
_cell_angle_alpha 90.00
_cell_angle_beta 101.050(10)
_cell_angle_gamma 90.00
_cell_formula_units_Z 8
_cell_length_a 25.774(3)
_cell_length_b 9.3350(10)
_cell_length_c 13.0120(10)
_cell_measurement_reflns_used 25
_cell_measurement_temperature 293(2)
_cell_measurement_theta_max 16
_cell_measurement_theta_min 12
_cell_volume 3072.6(6)
_computing_cell_refinement CAD4_(Enraf-Nonius,_1977
_computing_data_collection CAD4_(Enraf-Nonius,_1977
_computing_data_reduction SDS_Package_(Enraf-Nonius,_1985
_computing_molecular_graphics 'Bruker SHELXTL-V5.1'
_computing_publication_material 'Bruker SHELXTL-V5.1'
_computing_structure_refinement 'Bruker SHELXTL-V5.1'
_computing_structure_solution 'Bruker SHELXTL-V5.1'
_diffrn_ambient_temperature 293(2)
_diffrn_measured_fraction_theta_full 0.999
_diffrn_measured_fraction_theta_max 0.999
_diffrn_measurement_device_type Enraf-Nonius_CAD4
_diffrn_measurement_method omega-2theta
_diffrn_radiation_monochromator graphite
_diffrn_radiation_source 'fine-focus sealed tube'
_diffrn_radiation_type MoK\a
_diffrn_radiation_wavelength 0.71073
_diffrn_reflns_av_R_equivalents 0.0364
_diffrn_reflns_av_sigmaI/netI 0.0720
_diffrn_reflns_limit_h_max 30
_diffrn_reflns_limit_h_min -30
_diffrn_reflns_limit_k_max 0
_diffrn_reflns_limit_k_min -11
_diffrn_reflns_limit_l_max 15
_diffrn_reflns_limit_l_min 0
_diffrn_reflns_number 5645
_diffrn_reflns_theta_full 24.97
_diffrn_reflns_theta_max 24.97
_diffrn_reflns_theta_min 2.33
_diffrn_standards_interval_count 200
_diffrn_standards_interval_time 120
_diffrn_standards_number 3
_exptl_absorpt_coefficient_mu 13.052
_exptl_absorpt_correction_T_max 0.2578
_exptl_absorpt_correction_T_min 0.1633
_exptl_absorpt_correction_type semi-empirical
_exptl_absorpt_process_details 'four psi-scans'
_exptl_crystal_colour black
_exptl_crystal_density_diffrn 3.036
_exptl_crystal_density_method 'not measured'
_exptl_crystal_description plate
_exptl_crystal_F_000 2560
_exptl_crystal_size_max 0.12
_exptl_crystal_size_mid 0.10
_exptl_crystal_size_min 0.10
_refine_diff_density_max 3.939
_refine_diff_density_min -2.727
_refine_diff_density_rms 0.262
_refine_ls_extinction_method none
_refine_ls_goodness_of_fit_ref 1.009
_refine_ls_hydrogen_treatment mixed
_refine_ls_matrix_type full
_refine_ls_number_parameters 263
_refine_ls_number_reflns 5377
_refine_ls_number_restraints 0
_refine_ls_restrained_S_all 1.009
_refine_ls_R_factor_all 0.1074
_refine_ls_R_factor_gt 0.0639
_refine_ls_shift/su_max 0.000
_refine_ls_shift/su_mean 0.000
_refine_ls_structure_factor_coef Fsqd
_refine_ls_weighting_details 'calc w=1/[\s^2^(Fo^2^)+(0.0544P)^2^+96.7142P] where P=(Fo^2^+2Fc^2^)/3'
_refine_ls_weighting_scheme calc
_refine_ls_wR_factor_gt 0.1389
_refine_ls_wR_factor_ref 0.1598
_reflns_number_gt 3620
_reflns_number_total 5377
_reflns_threshold_expression >2sigma(I)
_cod_data_source_file ic020036n_4.cif
_cod_data_source_block K6NbAs5
_cod_depositor_comments
;
The following automatic conversions were performed:

'_symmetry_cell_setting' value 'Monoclinic' changed to 'monoclinic'
according to the built-in table from CIF Core dictionary named
'cif_core.dic' version 2.4.1 from 2010-06-29.

Automatic conversion script
Id: cif_fix_values 1646 2011-03-28 12:23:43Z adriana 
;
_cod_original_cell_volume 3072.6(5)
_cod_database_code 4318041

loop_
_symmetry_equiv_pos_as_xyz
'x, y, z'
'-x, y+1/2, -z+1/2'
'-x, -y, -z'
'x, -y-1/2, z-1/2'

loop_
_atom_site_label
_atom_site_type_symbol
_atom_site_fract_x
_atom_site_fract_y
_atom_site_fract_z
_atom_site_U_iso_or_equiv
_atom_site_adp_type
_atom_site_occupancy
_atom_site_symmetry_multiplicity
_atom_site_calc_flag
_atom_site_refinement_flags
_atom_site_disorder_assembly
_atom_site_disorder_group
Nb1 Nb 0.11810(5) 0.58867(13) 0.35736(10) 0.0182(3) Uani 1 1 d . . .
Nb2 Nb 0.37245(5) 0.90056(16) 0.34711(11) 0.0292(3) Uani 1 1 d . . .
As1 As 0.05014(6) 0.55618(17) 0.19985(12) 0.0261(4) Uani 1 1 d . . .
As2 As 0.13632(6) 0.84665(15) 0.38961(11) 0.0218(3) Uani 1 1 d . . .
As3 As 0.08722(6) 0.43252(17) 0.50098(12) 0.0275(4) Uani 1 1 d . . .
As4 As 0.19635(6) 0.43398(18) 0.32547(14) 0.0322(4) Uani 1 1 d . . .
As5 As 0.18368(7) 0.42606(19) 0.50810(14) 0.0397(4) Uani 1 1 d . . .
As6 As 0.41835(10) 0.6800(2) 0.4128(2) 0.0724(8) Uani 1 1 d . . .
As7 As 0.29798(7) 0.8346(2) 0.21313(14) 0.0401(5) Uani 1 1 d . . .
As8 As 0.35131(7) 1.04720(19) 0.50266(13) 0.0375(4) Uani 1 1 d . . .
As9 As 0.43763(9) 1.0793(2) 0.28704(18) 0.0569(6) Uani 1 1 d . . .
As10 As 0.36674(8) 1.1960(2) 0.35594(16) 0.0477(5) Uani 1 1 d . . .
K1 K 0.26335(14) 0.7308(4) 0.4522(3) 0.0354(8) Uani 1 1 d . . .
K2 K 0.16802(14) 0.7180(4) 0.6488(3) 0.0349(8) Uani 1 1 d . . .
K3 K 0.03216(14) 0.6001(4) 0.6794(3) 0.0312(8) Uani 1 1 d . . .
K4 K 0.01781(13) 0.8011(4) 0.4536(3) 0.0325(8) Uani 1 1 d . . .
K5 K 0.09262(15) 0.2025(4) 0.3009(3) 0.0410(9) Uani 1 1 d . . .
K6 K 0.31681(17) 1.0028(5) 0.7503(4) 0.0505(11) Uani 1 1 d . . .
K7 K 0.14121(19) 0.0967(4) 0.5772(3) 0.0477(11) Uani 1 1 d . . .
K8 K 0.23746(17) 1.0937(5) 0.3269(5) 0.0687(15) Uani 1 1 d . . .
K9 K 0.4158(4) 0.705(3) 0.1517(13) 0.060(5) Uani 0.66(7) 1 d P . .
K10 K 0.406(3) 0.746(6) 0.126(5) 0.116(15) Uani 0.34(7) 1 d P . .
K11 K 0.4443(5) 1.3631(16) 0.5211(15) 0.078(6) Uani 0.345(8) 1 d P . .
K12 K 0.4713(3) 1.1632(10) 0.5681(7) 0.046(3) Uani 0.483(12) 1 d P . .
K13 K 0.3427(14) 1.0992(19) 0.0734(12) 0.088(10) Uani 0.56(4) 1 d P . .
K14 K 0.3111(9) 1.1351(16) 0.0939(11) 0.051(5) Uani 0.44(4) 1 d P . .
K15 K 0.4817(4) 0.4139(11) 0.3617(17) 0.084(7) Uani 0.54(3) 1 d P . .
K16 K 0.4627(13) 0.409(2) 0.250(4) 0.18(2) Uani 0.46(3) 1 d P . .
K17 K 0.5000 1.0000 0.5000 0.053(5) Uani 0.345(8) 2 d SP . .

loop_
_atom_site_aniso_label
_atom_site_aniso_U_11
_atom_site_aniso_U_22
_atom_site_aniso_U_33
_atom_site_aniso_U_23
_atom_site_aniso_U_13
_atom_site_aniso_U_12
Nb1 0.0214(6) 0.0142(6) 0.0187(6) -0.0010(5) 0.0028(5) -0.0008(5)
Nb2 0.0252(7) 0.0353(8) 0.0271(7) 0.0019(6) 0.0049(6) 0.0063(6)
As1 0.0327(8) 0.0224(8) 0.0205(7) -0.0008(6) -0.0017(6) -0.0061(7)
As2 0.0253(8) 0.0158(7) 0.0233(8) -0.0021(6) 0.0015(6) -0.0006(6)
As3 0.0338(9) 0.0232(8) 0.0264(8) 0.0026(7) 0.0083(7) -0.0019(7)
As4 0.0294(9) 0.0265(9) 0.0429(10) -0.0067(8) 0.0125(7) 0.0038(7)
As5 0.0401(10) 0.0335(10) 0.0422(10) 0.0071(8) -0.0008(8) 0.0034(8)
As6 0.0865(18) 0.0359(12) 0.0759(17) -0.0113(11) -0.0317(14) 0.0246(12)
As7 0.0405(10) 0.0412(11) 0.0360(10) -0.0071(9) 0.0008(8) -0.0046(9)
As8 0.0486(11) 0.0338(10) 0.0317(9) -0.0067(8) 0.0120(8) -0.0001(8)
As9 0.0604(13) 0.0507(13) 0.0695(14) -0.0118(11) 0.0371(12) -0.0194(11)
As10 0.0582(13) 0.0296(10) 0.0522(12) -0.0002(9) 0.0029(10) 0.0051(9)
K1 0.0324(19) 0.038(2) 0.033(2) 0.0033(17) -0.0014(16) 0.0025(16)
K2 0.037(2) 0.040(2) 0.0261(18) 0.0035(16) 0.0036(15) 0.0058(17)
K3 0.0371(19) 0.0248(18) 0.0323(18) 0.0012(15) 0.0084(15) -0.0016(15)
K4 0.0332(19) 0.036(2) 0.0278(18) 0.0059(16) 0.0047(15) 0.0011(16)
K5 0.044(2) 0.027(2) 0.048(2) -0.0013(17) -0.0005(18) 0.0007(17)
K6 0.053(3) 0.045(2) 0.056(3) 0.000(2) 0.017(2) 0.003(2)
K7 0.086(3) 0.029(2) 0.029(2) 0.0022(17) 0.015(2) -0.003(2)
K8 0.036(2) 0.035(2) 0.129(5) -0.006(3) -0.002(3) 0.0100(19)
K9 0.036(8) 0.105(12) 0.038(6) -0.023(6) 0.007(4) 0.005(5)
K10 0.23(4) 0.07(2) 0.06(2) -0.022(17) 0.08(2) 0.00(2)
K11 0.030(7) 0.052(9) 0.146(16) 0.039(10) 0.004(8) 0.003(6)
K12 0.020(4) 0.053(6) 0.059(6) 0.007(4) -0.007(4) -0.006(4)
K13 0.12(2) 0.061(8) 0.070(8) 0.036(6) -0.020(9) -0.038(11)
K14 0.040(10) 0.049(7) 0.059(7) 0.015(5) -0.004(6) -0.009(6)
K15 0.059(7) 0.045(6) 0.143(16) 0.029(7) 0.010(7) 0.005(5)
K16 0.16(2) 0.077(12) 0.32(6) 0.013(18) 0.13(3) -0.029(13)
K17 0.072(12) 0.047(10) 0.032(9) 0.006(8) -0.014(8) -0.022(9)

loop_
_atom_type_symbol
_atom_type_description
_atom_type_scat_dispersion_real
_atom_type_scat_dispersion_imag
_atom_type_scat_source
K K 0.2009 0.2494 'International Tables Vol C Tables 4.2.6.8 and 6.1.1.4'
As As 0.0499 2.0058 'International Tables Vol C Tables 4.2.6.8 and 6.1.1.4'
Nb Nb -2.0727 0.6215 'International Tables Vol C Tables 4.2.6.8 and 6.1.1.4'

loop_
_geom_angle_atom_site_label_1
_geom_angle_atom_site_label_2
_geom_angle_atom_site_label_3
_geom_angle
_geom_angle_site_symmetry_1
_geom_angle_site_symmetry_3
_geom_angle_publ_flag
As1 Nb1 As2 110.18(7) . . ?
As1 Nb1 As4 104.62(7) . . ?
As2 Nb1 As4 116.34(7) . . ?
As1 Nb1 As3 105.24(7) . . ?
As2 Nb1 As3 119.72(7) . . ?
As4 Nb1 As3 99.07(7) . . ?
As1 Nb1 As5 139.81(7) . . ?
As2 Nb1 As5 109.98(7) . . ?
As4 Nb1 As5 54.51(6) . . ?
As3 Nb1 As5 54.42(6) . . ?
As1 Nb1 K4 85.11(7) . . ?
As2 Nb1 K4 62.52(7) . . ?
As4 Nb1 K4 169.47(8) . . ?
As3 Nb1 K4 74.08(7) . . ?
As5 Nb1 K4 115.30(8) . . ?
As1 Nb1 K2 74.88(7) . 4_575 ?
As2 Nb1 K2 64.35(7) . 4_575 ?
As4 Nb1 K2 76.22(8) . 4_575 ?
As3 Nb1 K2 175.06(8) . 4_575 ?
As5 Nb1 K2 122.35(8) . 4_575 ?
K4 Nb1 K2 110.79(9) . 4_575 ?
As1 Nb1 K5 69.07(8) . . ?
As2 Nb1 K5 178.09(9) . . ?
As4 Nb1 K5 62.51(8) . . ?
As3 Nb1 K5 62.16(8) . . ?
As5 Nb1 K5 70.74(8) . . ?
K4 Nb1 K5 118.92(9) . . ?
K2 Nb1 K5 113.75(9) 4_575 . ?
As1 Nb1 K1 142.07(8) . . ?
As2 Nb1 K1 58.74(7) . . ?
As4 Nb1 K1 60.88(7) . . ?
As3 Nb1 K1 111.43(7) . . ?
As5 Nb1 K1 63.29(7) . . ?
K4 Nb1 K1 113.63(8) . . ?
K2 Nb1 K1 67.75(8) 4_575 . ?
K5 Nb1 K1 120.69(9) . . ?
As1 Nb1 K2 152.97(8) . . ?
As2 Nb1 K2 61.55(7) . . ?
As4 Nb1 K2 101.81(7) . . ?
As3 Nb1 K2 64.64(7) . . ?
As5 Nb1 K2 56.50(7) . . ?
K4 Nb1 K2 68.16(8) . . ?
K2 Nb1 K2 117.45(7) 4_575 . ?
K5 Nb1 K2 119.95(9) . . ?
K1 Nb1 K2 58.78(8) . . ?
As1 Nb1 K3 52.47(6) . 4_575 ?
As2 Nb1 K3 57.95(6) . 4_575 ?
As4 Nb1 K3 131.44(7) . 4_575 ?
As3 Nb1 K3 126.52(7) . 4_575 ?
As5 Nb1 K3 167.52(7) . 4_575 ?
K4 Nb1 K3 57.89(7) . 4_575 ?
K2 Nb1 K3 57.57(8) 4_575 4_575 ?
K5 Nb1 K3 121.43(8) . 4_575 ?
K1 Nb1 K3 108.47(8) . 4_575 ?
K2 Nb1 K3 111.56(8) . 4_575 ?
As1 Nb1 K7 54.33(8) . 4_565 ?
As2 Nb1 K7 119.79(8) . 4_565 ?
As4 Nb1 K7 51.76(8) . 4_565 ?
As3 Nb1 K7 120.46(8) . 4_565 ?
As5 Nb1 K7 102.72(8) . 4_565 ?
K4 Nb1 K7 138.60(9) . 4_565 ?
K2 Nb1 K7 55.46(8) 4_575 4_565 ?
K5 Nb1 K7 58.31(9) . 4_565 ?
K1 Nb1 K7 97.29(9) . 4_565 ?
K2 Nb1 K7 152.70(9) . 4_565 ?
K3 Nb1 K7 87.28(8) 4_575 4_565 ?
As7 Nb2 As6 107.59(9) . . ?
As7 Nb2 As8 116.29(8) . . ?
As6 Nb2 As8 109.42(9) . . ?
As7 Nb2 As9 114.73(9) . . ?
As6 Nb2 As9 110.43(10) . . ?
As8 Nb2 As9 98.12(8) . . ?
As7 Nb2 As10 104.09(8) . . ?
As6 Nb2 As10 148.33(9) . . ?
As8 Nb2 As10 54.47(7) . . ?
As9 Nb2 As10 54.09(7) . . ?
As7 Nb2 K10 65.6(12) . . ?
As6 Nb2 K10 76.0(14) . . ?
As8 Nb2 K10 172.4(8) . . ?
As9 Nb2 K10 74.8(7) . . ?
As10 Nb2 K10 118.2(10) . . ?
As7 Nb2 K9 70.19(19) . . ?
As6 Nb2 K9 67.2(4) . . ?
As8 Nb2 K9 173.53(19) . . ?
As9 Nb2 K9 78.4(4) . . ?
As10 Nb2 K9 125.4(4) . . ?
K10 Nb2 K9 8.8(12) . . ?
As7 Nb2 K17 167.15(7) . . ?
As6 Nb2 K17 72.33(7) . . ?
As8 Nb2 K17 74.91(5) . . ?
As9 Nb2 K17 55.13(6) . . ?
As10 Nb2 K17 76.79(6) . . ?
K10 Nb2 K17 102.4(12) . . ?
K9 Nb2 K17 98.66(18) . . ?
As7 Nb2 K1 66.60(8) . . ?
As6 Nb2 K1 82.05(10) . . ?
As8 Nb2 K1 69.48(8) . . ?
As9 Nb2 K1 165.22(9) . . ?
As10 Nb2 K1 111.14(9) . . ?
K10 Nb2 K1 117.1(7) . . ?
K9 Nb2 K1 114.7(3) . . ?
K17 Nb2 K1 125.41(7) . . ?
As7 Nb2 K10 126.9(12) . 4_576 ?
As6 Nb2 K10 50.2(7) . 4_576 ?
As8 Nb2 K10 59.3(7) . 4_576 ?
As9 Nb2 K10 118.3(12) . 4_576 ?
As10 Nb2 K10 108.8(10) . 4_576 ?
K10 Nb2 K10 126.2(11) . 4_576 ?
K9 Nb2 K10 117.4(7) . 4_576 ?
K17 Nb2 K10 63.4(12) . 4_576 ?
K1 Nb2 K10 63.1(11) . 4_576 ?
As7 Nb2 K8 59.41(10) . . ?
As6 Nb2 K8 141.43(12) . . ?
As8 Nb2 K8 59.12(10) . . ?
As9 Nb2 K8 107.75(10) . . ?
As10 Nb2 K8 59.04(9) . . ?
K10 Nb2 K8 120.0(14) . . ?
K9 Nb2 K8 127.1(3) . . ?
K17 Nb2 K8 128.71(8) . . ?
K1 Nb2 K8 59.37(10) . . ?
K10 Nb2 K8 105.6(7) 4_576 . ?
As7 Nb2 K13 58.6(3) . . ?
As6 Nb2 K13 134.9(5) . . ?
As8 Nb2 K13 115.0(5) . . ?
As9 Nb2 K13 56.8(4) . . ?
As10 Nb2 K13 64.4(3) . . ?
K10 Nb2 K13 59.1(14) . . ?
K9 Nb2 K13 67.8(6) . . ?
K17 Nb2 K13 111.9(3) . . ?
K1 Nb2 K13 120.1(5) . . ?
K10 Nb2 K13 172.9(11) 4_576 . ?
K8 Nb2 K13 72.8(6) . . ?
Nb1 As1 K3 94.60(8) . 3_566 ?
Nb1 As1 K3 90.82(8) . 4_575 ?
K3 As1 K3 113.01(8) 3_566 4_575 ?
Nb1 As1 K4 142.22(9) . 2_545 ?
K3 As1 K4 69.73(9) 3_566 2_545 ?
K3 As1 K4 126.82(10) 4_575 2_545 ?
Nb1 As1 K7 89.85(9) . 4_565 ?
K3 As1 K7 128.18(10) 3_566 4_565 ?
K3 As1 K7 118.53(10) 4_575 4_565 ?
K4 As1 K7 75.66(10) 2_545 4_565 ?
Nb1 As1 K4 137.97(9) . 4_575 ?
K3 As1 K4 124.63(10) 3_566 4_575 ?
K3 As1 K4 62.15(9) 4_575 4_575 ?
K4 As1 K4 73.44(10) 2_545 4_575 ?
K7 As1 K4 77.87(9) 4_565 4_575 ?
Nb1 As1 K5 72.10(8) . . ?
K3 As1 K5 66.05(9) 3_566 . ?
K3 As1 K5 162.51(10) 4_575 . ?
K4 As1 K5 70.12(9) 2_545 . ?
K7 As1 K5 66.52(10) 4_565 . ?
K4 As1 K5 133.86(10) 4_575 . ?
Nb1 As1 K2 67.39(7) . 4_575 ?
K3 As1 K2 160.96(9) 3_566 4_575 ?
K3 As1 K2 63.29(9) 4_575 4_575 ?
K4 As1 K2 128.33(9) 2_545 4_575 ?
K7 As1 K2 60.70(9) 4_565 4_575 ?
K4 As1 K2 71.61(8) 4_575 4_575 ?
K5 As1 K2 111.41(9) . 4_575 ?
Nb1 As1 K5 118.66(8) . 2 ?
K3 As1 K5 56.89(9) 3_566 2 ?
K3 As1 K5 62.40(9) 4_575 2 ?
K4 As1 K5 82.18(9) 2_545 2 ?
K7 As1 K5 151.37(10) 4_565 2 ?
K4 As1 K5 78.60(9) 4_575 2 ?
K5 As1 K5 122.22(8) . 2 ?
K2 As1 K5 125.34(9) 4_575 2 ?
Nb1 As2 K4 76.45(8) . . ?
Nb1 As2 K7 141.12(9) . 1_565 ?
K4 As2 K7 79.42(11) . 1_565 ?
Nb1 As2 K1 82.74(8) . . ?
K4 As2 K1 141.69(10) . . ?
K7 As2 K1 98.44(11) 1_565 . ?
Nb1 As2 K2 75.24(8) . 4_575 ?
K4 As2 K2 126.33(9) . 4_575 ?
K7 As2 K2 143.20(10) 1_565 4_575 ?
K1 As2 K2 77.06(9) . 4_575 ?
Nb1 As2 K3 85.01(7) . 4_575 ?
K4 As2 K3 67.07(9) . 4_575 ?
K7 As2 K3 112.79(10) 1_565 4_575 ?
K1 As2 K3 142.81(10) . 4_575 ?
K2 As2 K3 65.87(9) 4_575 4_575 ?
Nb1 As2 K2 80.35(8) . . ?
K4 As2 K2 76.92(9) . . ?
K7 As2 K2 64.69(9) 1_565 . ?
K1 As2 K2 68.04(9) . . ?
K2 As2 K2 139.44(9) 4_575 . ?
K3 As2 K2 143.40(9) 4_575 . ?
Nb1 As2 K5 143.21(9) . 1_565 ?
K4 As2 K5 87.30(9) . 1_565 ?
K7 As2 K5 63.97(9) 1_565 1_565 ?
K1 As2 K5 126.49(10) . 1_565 ?
K2 As2 K5 89.09(10) 4_575 1_565 ?
K3 As2 K5 58.21(9) 4_575 1_565 ?
K2 As2 K5 128.16(10) . 1_565 ?
Nb1 As2 K8 133.68(10) . . ?
K4 As2 K8 148.54(10) . . ?
K7 As2 K8 78.26(12) 1_565 . ?
K1 As2 K8 64.03(10) . . ?
K2 As2 K8 66.84(11) 4_575 . ?
K3 As2 K8 102.01(11) 4_575 . ?
K2 As2 K8 112.37(11) . . ?
K5 As2 K8 63.00(9) 1_565 . ?
As5 As3 Nb1 66.30(6) . . ?
As5 As3 K3 123.02(9) . . ?
Nb1 As3 K3 117.72(8) . . ?
As5 As3 K5 79.90(9) . . ?
Nb1 As3 K5 75.03(8) . . ?
K3 As3 K5 156.27(11) . . ?
As5 As3 K7 67.94(9) . . ?
Nb1 As3 K7 122.97(9) . . ?
K3 As3 K7 115.00(10) . . ?
K5 As3 K7 65.05(9) . . ?
As5 As3 K3 140.39(9) . 3_566 ?
Nb1 As3 K3 85.31(7) . 3_566 ?
K3 As3 K3 94.05(9) . 3_566 ?
K5 As3 K3 65.92(9) . 3_566 ?
K7 As3 K3 111.26(10) . 3_566 ?
As5 As3 K4 139.41(9) . 3_566 ?
Nb1 As3 K4 142.63(8) . 3_566 ?
K3 As3 K4 74.75(9) . 3_566 ?
K5 As3 K4 83.44(10) . 3_566 ?
K7 As3 K4 71.47(10) . 3_566 ?
K3 As3 K4 57.86(8) 3_566 3_566 ?
As5 As3 K2 62.26(8) . . ?
Nb1 As3 K2 75.57(7) . . ?
K3 As3 K2 64.59(9) . . ?
K5 As3 K2 138.96(10) . . ?
K7 As3 K2 110.22(10) . . ?
K3 As3 K2 138.33(9) 3_566 . ?
K4 As3 K2 135.80(9) 3_566 . ?
As5 As3 K4 117.29(8) . . ?
Nb1 As3 K4 65.48(7) . . ?
K3 As3 K4 56.53(8) . . ?
K5 As3 K4 121.67(9) . . ?
K7 As3 K4 171.35(9) . . ?
K3 As3 K4 69.59(8) 3_566 . ?
K4 As3 K4 102.98(8) 3_566 . ?
K2 As3 K4 68.80(8) . . ?
As5 As4 Nb1 66.96(6) . . ?
As5 As4 K7 146.62(11) . 4_565 ?
Nb1 As4 K7 90.16(9) . 4_565 ?
As5 As4 K8 93.81(13) . 1_545 ?
Nb1 As4 K8 141.92(11) . 1_545 ?
K7 As4 K8 89.98(13) 4_565 1_545 ?
As5 As4 K5 79.89(9) . . ?
Nb1 As4 K5 75.30(8) . . ?
K7 As4 K5 70.62(11) 4_565 . ?
K8 As4 K5 68.91(10) 1_545 . ?
As5 As4 K6 124.56(11) . 4_575 ?
Nb1 As4 K6 135.88(10) . 4_575 ?
K7 As4 K6 88.82(12) 4_565 4_575 ?
K8 As4 K6 82.19(12) 1_545 4_575 ?
K5 As4 K6 143.91(11) . 4_575 ?
As5 As4 K1 73.39(8) . . ?
Nb1 As4 K1 79.14(8) . . ?
K7 As4 K1 127.82(11) 4_565 . ?
K8 As4 K1 128.36(11) 1_545 . ?
K5 As4 K1 148.55(10) . . ?
K6 As4 K1 67.20(10) 4_575 . ?
As5 As4 K2 122.72(9) . 4_575 ?
Nb1 As4 K2 64.64(7) . 4_575 ?
K7 As4 K2 60.28(9) 4_565 4_575 ?
K8 As4 K2 143.47(13) 1_545 4_575 ?
K5 As4 K2 114.30(9) . 4_575 ?
K6 As4 K2 76.89(10) 4_575 4_575 ?
K1 As4 K2 69.17(8) . 4_575 ?
As4 As5 As3 106.37(8) . . ?
As4 As5 Nb1 58.52(6) . . ?
As3 As5 Nb1 59.28(6) . . ?
As4 As5 K14 91.4(3) . 4_576 ?
As3 As5 K14 160.6(4) . 4_576 ?
Nb1 As5 K14 139.6(4) . 4_576 ?
As4 As5 K2 123.74(10) . . ?
As3 As5 K2 76.99(9) . . ?
Nb1 As5 K2 79.68(8) . . ?
K14 As5 K2 99.9(2) 4_576 . ?
As4 As5 K7 112.77(10) . . ?
As3 As5 K7 70.33(10) . . ?
Nb1 As5 K7 119.42(10) . . ?
K14 As5 K7 95.9(4) 4_576 . ?
K2 As5 K7 120.42(11) . . ?
As4 As5 K1 66.52(8) . . ?
As3 As5 K1 124.90(9) . . ?
Nb1 As5 K1 73.98(7) . . ?
K14 As5 K1 69.1(4) 4_576 . ?
K2 As5 K1 66.89(9) . . ?
K7 As5 K1 164.73(11) . . ?
As4 As5 K5 60.93(8) . . ?
As3 As5 K5 60.74(8) . . ?
Nb1 As5 K5 66.04(7) . . ?
K14 As5 K5 125.3(2) 4_576 . ?
K2 As5 K5 134.85(10) . . ?
K7 As5 K5 60.99(9) . . ?
K1 As5 K5 125.02(10) . . ?
Nb2 As6 K10 90.1(8) . 4_576 ?
Nb2 As6 K15 146.7(4) . . ?
K10 As6 K15 123.0(9) 4_576 . ?
Nb2 As6 K12 90.31(18) . 3_676 ?
K10 As6 K12 94.3(16) 4_576 3_676 ?
K15 As6 K12 83.4(3) . 3_676 ?
Nb2 As6 K11 162.1(3) . 1_545 ?
K10 As6 K11 81.7(9) 4_576 1_545 ?
K15 As6 K11 45.7(5) . 1_545 ?
K12 As6 K11 106.0(3) 3_676 1_545 ?
Nb2 As6 K9 87.7(3) . 4_576 ?
K10 As6 K9 7.2(14) 4_576 4_576 ?
K15 As6 K9 124.5(5) . 4_576 ?
K12 As6 K9 87.5(3) 3_676 4_576 ?
K11 As6 K9 85.8(5) 1_545 4_576 ?
Nb2 As6 K9 71.1(4) . . ?
K10 As6 K9 161.1(10) 4_576 . ?
K15 As6 K9 75.6(5) . . ?
K12 As6 K9 83.7(3) 3_676 . ?
K11 As6 K9 117.0(5) 1_545 . ?
K9 As6 K9 156.97(12) 4_576 . ?
Nb2 As6 K6 86.75(10) . 4_575 ?
K10 As6 K6 119.1(16) 4_576 4_575 ?
K15 As6 K6 81.0(3) . 4_575 ?
K12 As6 K6 146.5(2) 3_676 4_575 ?
K11 As6 K6 83.5(3) 1_545 4_575 ?
K9 As6 K6 125.7(3) 4_576 4_575 ?
K9 As6 K6 63.8(3) . 4_575 ?
Nb2 As6 K11 125.5(2) . 3_676 ?
K10 As6 K11 94.6(14) 4_576 3_676 ?
K15 As6 K11 54.1(4) . 3_676 ?
K12 As6 K11 35.3(3) 3_676 3_676 ?
K11 As6 K11 71.2(4) 1_545 3_676 ?
K9 As6 K11 90.4(4) 4_576 3_676 ?
K9 As6 K11 94.5(4) . 3_676 ?
K6 As6 K11 134.4(3) 4_575 3_676 ?
Nb2 As6 K15 135.1(2) . 3_666 ?
K10 As6 K15 58.6(12) 4_576 3_666 ?
K15 As6 K15 70.1(6) . 3_666 ?
K12 As6 K15 63.9(3) 3_676 3_666 ?
K11 As6 K15 51.7(3) 1_545 3_666 ?
K9 As6 K15 57.0(4) 4_576 3_666 ?
K9 As6 K15 134.6(4) . 3_666 ?
K6 As6 K15 135.1(2) 4_575 3_666 ?
K11 As6 K15 40.9(4) 3_676 3_666 ?
Nb2 As6 K16 124.6(8) . . ?
K10 As6 K16 145.1(11) 4_576 . ?
K15 As6 K16 23.3(6) . . ?
K12 As6 K16 89.4(4) 3_676 . ?
K11 As6 K16 64.1(7) 1_545 . ?
K9 As6 K16 147.5(9) 4_576 . ?
K9 As6 K16 53.8(8) . . ?
K6 As6 K16 65.6(6) 4_575 . ?
K11 As6 K16 69.3(7) 3_676 . ?
K15 As6 K16 92.9(10) 3_666 . ?
Nb2 As6 K17 68.69(6) . . ?
K10 As6 K17 71.2(14) 4_576 . ?
K15 As6 K17 114.7(2) . . ?
K12 As6 K17 32.23(17) 3_676 . ?
K11 As6 K17 122.5(3) 1_545 . ?
K9 As6 K17 64.0(3) 4_576 . ?
K9 As6 K17 98.7(4) . . ?
K6 As6 K17 153.95(10) 4_575 . ?
K11 As6 K17 61.9(3) 3_676 . ?
K15 As6 K17 70.91(17) 3_666 . ?
K16 As6 K17 121.2(4) . . ?
Nb2 As7 K6 93.75(10) . 4_575 ?
Nb2 As7 K14 89.0(2) . . ?
K6 As7 K14 153.0(5) 4_575 . ?
Nb2 As7 K10 72.8(11) . . ?
K6 As7 K10 72.2(10) 4_575 . ?
K14 As7 K10 83.2(12) . . ?
Nb2 As7 K2 147.36(10) . 4_575 ?
K6 As7 K2 90.52(11) 4_575 4_575 ?
K14 As7 K2 101.5(4) . 4_575 ?
K10 As7 K2 138.7(9) . 4_575 ?
Nb2 As7 K8 82.55(10) . . ?
K6 As7 K8 135.03(14) 4_575 . ?
K14 As7 K8 71.9(4) . . ?
K10 As7 K8 145.1(7) . . ?
K2 As7 K8 71.84(11) 4_575 . ?
Nb2 As7 K1 142.05(10) . 4_575 ?
K6 As7 K1 88.71(11) 4_575 4_575 ?
K14 As7 K1 73.1(3) . 4_575 ?
K10 As7 K1 72.0(12) . 4_575 ?
K2 As7 K1 70.32(9) 4_575 4_575 ?
K8 As7 K1 120.86(13) . 4_575 ?
Nb2 As7 K13 84.1(3) . . ?
K6 As7 K13 137.5(7) 4_575 . ?
K14 As7 K13 16.5(3) . . ?
K10 As7 K13 66.7(13) . . ?
K2 As7 K13 113.6(5) 4_575 . ?
K8 As7 K13 86.9(6) . . ?
K1 As7 K13 69.3(2) 4_575 . ?
Nb2 As7 K9 69.4(2) . . ?
K6 As7 K9 65.4(4) 4_575 . ?
K14 As7 K9 90.8(6) . . ?
K10 As7 K9 8.4(11) . . ?
K2 As7 K9 140.1(3) 4_575 . ?
K8 As7 K9 147.4(3) . . ?
K1 As7 K9 77.5(3) 4_575 . ?
K13 As7 K9 74.3(8) . . ?
Nb2 As7 K1 74.57(8) . . ?
K6 As7 K1 69.79(11) 4_575 . ?
K14 As7 K1 136.3(4) . . ?
K10 As7 K1 127.2(14) . . ?
K2 As7 K1 76.65(9) 4_575 . ?
K8 As7 K1 66.03(12) . . ?
K1 As7 K1 140.24(10) 4_575 . ?
K13 As7 K1 147.1(4) . . ?
K9 As7 K1 118.9(4) . . ?
As10 As8 Nb2 66.48(7) . . ?
As10 As8 K12 74.09(17) . . ?
Nb2 As8 K12 92.81(18) . . ?
As10 As8 K9 136.4(2) . 4_576 ?
Nb2 As8 K9 85.6(4) . 4_576 ?
K12 As8 K9 74.6(3) . 4_576 ?
As10 As8 K10 136.1(7) . 4_576 ?
Nb2 As8 K10 79.1(9) . 4_576 ?
K12 As8 K10 81.5(14) . 4_576 ?
K9 As8 K10 9.1(12) 4_576 4_576 ?
As10 As8 K8 69.55(12) . . ?
Nb2 As8 K8 79.90(11) . . ?
K12 As8 K8 142.81(19) . . ?
K9 As8 K8 139.8(4) 4_576 . ?
K10 As8 K8 131.4(15) 4_576 . ?
As10 As8 K14 83.4(4) . 4_586 ?
Nb2 As8 K14 148.4(3) . 4_586 ?
K12 As8 K14 87.5(4) . 4_586 ?
K9 As8 K14 124.6(5) 4_576 4_586 ?
K10 As8 K14 132.0(11) 4_576 4_586 ?
K8 As8 K14 80.9(3) . 4_586 ?
As10 As8 K13 72.2(5) . 4_586 ?
Nb2 As8 K13 138.6(5) . 4_586 ?
K12 As8 K13 73.5(6) . 4_586 ?
K9 As8 K13 125.4(5) 4_576 4_586 ?
K10 As8 K13 134.2(14) 4_576 4_586 ?
K8 As8 K13 88.0(4) . 4_586 ?
K14 As8 K13 16.1(4) 4_586 4_586 ?
As10 As8 K6 152.12(11) . . ?
Nb2 As8 K6 141.30(10) . . ?
K12 As8 K6 101.23(18) . . ?
K9 As8 K6 64.2(3) 4_576 . ?
K10 As8 K6 67.8(7) 4_576 . ?
K8 As8 K6 107.13(13) . . ?
K14 As8 K6 68.9(4) 4_586 . ?
K13 As8 K6 80.1(5) 4_586 . ?
As10 As8 K1 119.88(9) . . ?
Nb2 As8 K1 69.69(8) . . ?
K12 As8 K1 146.69(18) . . ?
K9 As8 K1 75.9(4) 4_576 . ?
K10 As8 K1 67.7(15) 4_576 . ?
K8 As8 K1 63.94(10) . . ?
K14 As8 K1 122.4(4) 4_586 . ?
K13 As8 K1 138.0(7) 4_586 . ?
K6 As8 K1 79.37(10) . . ?
As10 As8 K11 54.0(3) . . ?
Nb2 As8 K11 103.7(3) . . ?
K12 As8 K11 32.7(3) . . ?
K9 As8 K11 106.2(4) 4_576 . ?
K10 As8 K11 113.8(14) 4_576 . ?
K8 As8 K11 113.6(2) . . ?
K14 As8 K11 62.2(5) 4_586 . ?
K13 As8 K11 46.2(7) 4_586 . ?
K6 As8 K11 107.6(3) . . ?
K1 As8 K11 173.0(3) . . ?
As10 As8 K17 75.44(7) . . ?
Nb2 As8 K17 64.83(5) . . ?
K12 As8 K17 30.72(17) . . ?
K9 As8 K17 62.2(2) 4_576 . ?
K10 As8 K17 65.3(10) 4_576 . ?
K8 As8 K17 137.85(11) . . ?
K14 As8 K17 117.9(4) 4_586 . ?
K13 As8 K17 103.1(6) 4_586 . ?
K6 As8 K17 114.76(9) . . ?
K1 As8 K17 118.80(7) . . ?
K11 As8 K17 58.1(2) . . ?
As10 As9 Nb2 66.57(7) . . ?
As10 As9 K17 94.40(8) . . ?
Nb2 As9 K17 80.05(7) . . ?
As10 As9 K16 167.2(10) . 2_655 ?
Nb2 As9 K16 108.5(4) . 2_655 ?
K17 As9 K16 73.0(10) . 2_655 ?
As10 As9 K16 79.3(4) . 1_565 ?
Nb2 As9 K16 145.7(4) . 1_565 ?
K17 As9 K16 106.7(10) . 1_565 ?
K16 As9 K16 105.6(3) 2_655 1_565 ?
As10 As9 K13 78.5(7) . . ?
Nb2 As9 K13 82.7(4) . . ?
K17 As9 K13 162.7(4) . . ?
K16 As9 K13 113.2(12) 2_655 . ?
K16 As9 K13 87.5(10) 1_565 . ?
As10 As9 K15 73.6(2) . 1_565 ?
Nb2 As9 K15 134.8(3) . 1_565 ?
K17 As9 K15 82.7(3) . 1_565 ?
K16 As9 K15 105.7(7) 2_655 1_565 ?
K16 As9 K15 25.1(8) 1_565 1_565 ?
K13 As9 K15 109.7(4) . 1_565 ?
As10 As9 K15 167.5(3) . 2_655 ?
Nb2 As9 K15 112.0(2) . 2_655 ?
K17 As9 K15 97.6(3) . 2_655 ?
K16 As9 K15 24.7(8) 2_655 2_655 ?
K16 As9 K15 100.5(5) 1_565 2_655 ?
K13 As9 K15 89.0(7) . 2_655 ?
K15 As9 K15 111.4(2) 1_565 2_655 ?
As10 As9 K12 123.87(17) . 3_676 ?
Nb2 As9 K12 80.18(14) . 3_676 ?
K17 As9 K12 33.96(15) . 3_676 ?
K16 As9 K12 43.6(9) 2_655 3_676 ?
K16 As9 K12 124.3(8) 1_565 3_676 ?
K13 As9 K12 141.8(5) . 3_676 ?
K15 As9 K12 106.6(3) 1_565 3_676 ?
K15 As9 K12 66.7(4) 2_655 3_676 ?
As10 As9 K11 118.1(2) . 4_585 ?
Nb2 As9 K11 123.3(2) . 4_585 ?
K17 As9 K11 144.9(2) . 4_585 ?
K16 As9 K11 74.5(10) 2_655 4_585 ?
K16 As9 K11 69.9(9) 1_565 4_585 ?
K13 As9 K11 48.9(6) . 4_585 ?
K15 As9 K11 93.6(4) 1_565 4_585 ?
K15 As9 K11 51.3(4) 2_655 4_585 ?
K12 As9 K11 117.8(3) 3_676 4_585 ?
As10 As9 K12 65.81(14) . . ?
Nb2 As9 K12 83.14(14) . . ?
K17 As9 K12 32.46(14) . . ?
K16 As9 K12 102.4(10) 2_655 . ?
K16 As9 K12 86.0(10) 1_565 . ?
K13 As9 K12 144.3(7) . . ?
K15 As9 K12 61.2(4) 1_565 . ?
K15 As9 K12 126.7(3) 2_655 . ?
K12 As9 K12 66.4(2) 3_676 . ?
K11 As9 K12 153.3(3) 4_585 . ?
As10 As9 K10 118.6(9) . . ?
Nb2 As9 K10 63.3(6) . . ?
K17 As9 K10 109.2(13) . . ?
K16 As9 K10 65.8(13) 2_655 . ?
K16 As9 K10 137.8(13) 1_565 . ?
K13 As9 K10 62.4(14) . . ?
K15 As9 K10 161.1(8) 1_565 . ?
K15 As9 K10 53.6(8) 2_655 . ?
K12 As9 K10 79.4(14) 3_676 . ?
K11 As9 K10 68.1(9) 4_585 . ?
K12 As9 K10 135.7(11) . . ?
As9 As10 As8 106.11(10) . . ?
As9 As10 Nb2 59.34(7) . . ?
As8 As10 Nb2 59.06(7) . . ?
As9 As10 K11 92.9(3) . . ?
As8 As10 K11 85.6(3) . . ?
Nb2 As10 K11 120.3(3) . . ?
As9 As10 K6 119.31(12) . 4_585 ?
As8 As10 K6 134.56(12) . 4_585 ?
Nb2 As10 K6 148.94(12) . 4_585 ?
K11 As10 K6 90.5(3) . 4_585 ?
As9 As10 K8 128.14(12) . . ?
As8 As10 K8 68.15(12) . . ?
Nb2 As10 K8 77.01(9) . . ?
K11 As10 K8 135.3(3) . . ?
K6 As10 K8 84.11(12) 4_585 . ?
As9 As10 K14 76.4(4) . . ?
As8 As10 K14 124.8(2) . . ?
Nb2 As10 K14 79.2(3) . . ?
K11 As10 K14 149.3(4) . . ?
K6 As10 K14 71.0(3) 4_585 . ?
K8 As10 K14 68.7(4) . . ?
As9 As10 K12 74.44(17) . . ?
As8 As10 K12 63.25(15) . . ?
Nb2 As10 K12 84.62(16) . . ?
K11 As10 K12 35.7(3) . . ?
K6 As10 K12 126.08(18) 4_585 . ?
K8 As10 K12 130.80(18) . . ?
K14 As10 K12 150.8(5) . . ?
As9 As10 K13 141.9(5) . 4_586 ?
As8 As10 K13 66.9(4) . 4_586 ?
Nb2 As10 K13 125.9(4) . 4_586 ?
K11 As10 K13 50.2(7) . 4_586 ?
K6 As10 K13 76.1(2) 4_585 4_586 ?
K8 As10 K13 85.6(6) . 4_586 ?
K14 As10 K13 139.7(7) . 4_586 ?
K12 As10 K13 69.1(4) . 4_586 ?
As9 As10 K15 65.6(3) . 1_565 ?
As8 As10 K15 124.2(3) . 1_565 ?
Nb2 As10 K15 121.1(2) . 1_565 ?
K11 As10 K15 43.2(5) . 1_565 ?
K6 As10 K15 77.20(19) 4_585 1_565 ?
K8 As10 K15 161.07(19) . 1_565 ?
K14 As10 K15 107.3(5) . 1_565 ?
K12 As10 K15 61.4(3) . 1_565 ?
K13 As10 K15 87.0(7) 4_586 1_565 ?
As9 As10 K16 59.6(3) . 1_565 ?
As8 As10 K16 145.8(8) . 1_565 ?
Nb2 As10 K16 118.9(3) . 1_565 ?
K11 As10 K16 65.8(9) . 1_565 ?
K6 As10 K16 67.3(5) 4_585 1_565 ?
K8 As10 K16 145.9(8) . 1_565 ?
K14 As10 K16 84.2(9) . 1_565 ?
K12 As10 K16 82.6(9) . 1_565 ?
K13 As10 K16 104.0(9) 4_586 1_565 ?
K15 As10 K16 23.1(6) 1_565 1_565 ?
As9 As10 K13 61.5(6) . . ?
As8 As10 K13 127.60(18) . . ?
Nb2 As10 K13 73.6(3) . . ?
K11 As10 K13 141.1(5) . . ?
K6 As10 K13 79.4(4) 4_585 . ?
K8 As10 K13 81.3(5) . . ?
K14 As10 K13 14.9(3) . . ?
K12 As10 K13 136.0(6) . . ?
K13 As10 K13 153.2(7) 4_586 . ?
K15 As10 K13 98.0(5) 1_565 . ?
K16 As10 K13 75.8(9) 1_565 . ?
As2 K1 As7 110.70(11) . 4_576 ?
As2 K1 As4 76.91(8) . . ?
As7 K1 As4 109.85(11) 4_576 . ?
As2 K1 As7 95.53(9) . . ?
As7 K1 As7 150.15(13) 4_576 . ?
As4 K1 As7 89.28(9) . . ?
As2 K1 As5 75.13(8) . . ?
As7 K1 As5 73.24(8) 4_576 . ?
As4 K1 As5 40.09(6) . . ?
As7 K1 As5 129.35(11) . . ?
As2 K1 As8 108.53(11) . . ?
As7 K1 As8 86.06(9) 4_576 . ?
As4 K1 As8 160.60(12) . . ?
As7 K1 As8 71.83(8) . . ?
As5 K1 As8 158.66(12) . . ?
As2 K1 Nb2 122.67(11) . . ?
As7 K1 Nb2 111.88(10) 4_576 . ?
As4 K1 Nb2 120.28(11) . . ?
As7 K1 Nb2 38.82(5) . . ?
As5 K1 Nb2 153.97(12) . . ?
As8 K1 Nb2 40.84(5) . . ?
As2 K1 K8 61.75(9) . . ?
As7 K1 K8 125.84(14) 4_576 . ?
As4 K1 K8 118.52(13) . . ?
As7 K1 K8 54.93(11) . . ?
As5 K1 K8 136.53(12) . . ?
As8 K1 K8 53.90(9) . . ?
Nb2 K1 K8 62.60(10) . . ?
As2 K1 K13 139.7(6) . 4_576 ?
As7 K1 K13 55.3(3) 4_576 4_576 ?
As4 K1 K13 74.7(4) . 4_576 ?
As7 K1 K13 112.0(5) . 4_576 ?
As5 K1 K13 64.7(6) . 4_576 ?
As8 K1 K13 107.8(5) . 4_576 ?
Nb2 K1 K13 96.4(6) . 4_576 ?
K8 K1 K13 158.6(6) . 4_576 ?
As2 K1 K6 118.01(12) . 4_575 ?
As7 K1 K6 121.23(12) 4_576 4_575 ?
As4 K1 K6 56.09(9) . 4_575 ?
As7 K1 K6 51.18(9) . 4_575 ?
As5 K1 K6 89.04(11) . 4_575 ?
As8 K1 K6 106.53(11) . 4_575 ?
Nb2 K1 K6 66.20(9) . 4_575 ?
K8 K1 K6 105.68(14) . 4_575 ?
K13 K1 K6 66.3(3) 4_576 4_575 ?
As2 K1 K2 57.57(8) . . ?
As7 K1 K2 54.03(8) 4_576 . ?
As4 K1 K2 88.20(10) . . ?
As7 K1 K2 152.80(12) . . ?
As5 K1 K2 52.70(8) . . ?
As8 K1 K2 110.58(11) . . ?
Nb2 K1 K2 151.42(13) . . ?
K8 K1 K2 103.39(13) . . ?
K13 K1 K2 93.4(5) 4_576 . ?
K6 K1 K2 141.74(14) 4_575 . ?
As2 K1 Nb1 38.52(5) . . ?
As7 K1 Nb1 107.72(10) 4_576 . ?
As4 K1 Nb1 39.98(5) . . ?
As7 K1 Nb1 101.65(9) . . ?
As5 K1 Nb1 42.73(5) . . ?
As8 K1 Nb1 146.76(11) . . ?
Nb2 K1 Nb1 140.38(10) . . ?
K8 K1 Nb1 95.08(10) . . ?
K13 K1 Nb1 104.8(5) 4_576 . ?
K6 K1 Nb1 92.19(10) 4_575 . ?
K2 K1 Nb1 60.77(8) . . ?
As7 K2 As5 78.28(9) 4_576 . ?
As7 K2 As2 98.53(10) 4_576 4_576 ?
As5 K2 As2 115.44(11) . 4_576 ?
As7 K2 As2 109.17(10) 4_576 . ?
As5 K2 As2 77.55(8) . . ?
As2 K2 As2 151.55(12) 4_576 . ?
As7 K2 K7 109.61(13) 4_576 1_565 ?
As5 K2 K7 132.71(12) . 1_565 ?
As2 K2 K7 109.42(12) 4_576 1_565 ?
As2 K2 K7 55.52(8) . 1_565 ?
As7 K2 As3 117.70(11) 4_576 . ?
As5 K2 As3 40.75(6) . . ?
As2 K2 As3 98.01(10) 4_576 . ?
As2 K2 As3 75.11(8) . . ?
K7 K2 As3 120.09(12) 1_565 . ?
As7 K2 Nb1 111.28(10) 4_576 4_576 ?
As5 K2 Nb1 153.54(12) . 4_576 ?
As2 K2 Nb1 40.42(5) 4_576 4_576 ?
As2 K2 Nb1 119.17(10) . 4_576 ?
K7 K2 Nb1 69.02(9) 1_565 4_576 ?
As3 K2 Nb1 119.69(10) . 4_576 ?
As7 K2 K3 147.33(13) 4_576 . ?
As5 K2 K3 91.82(11) . . ?
As2 K2 K3 57.60(8) 4_576 . ?
As2 K2 K3 98.68(10) . . ?
K7 K2 K3 100.02(12) 1_565 . ?
As3 K2 K3 53.13(8) . . ?
Nb1 K2 K3 66.59(8) 4_576 . ?
As7 K2 As1 145.54(12) 4_576 4_576 ?
As5 K2 As1 136.03(12) . 4_576 ?
As2 K2 As1 66.84(7) 4_576 4_576 ?
As2 K2 As1 86.15(8) . 4_576 ?
K7 K2 As1 53.42(9) 1_565 4_576 ?
As3 K2 As1 95.74(9) . 4_576 ?
Nb1 K2 As1 37.73(5) 4_576 4_576 ?
K3 K2 As1 50.38(7) . 4_576 ?
As7 K2 K1 55.65(8) 4_576 . ?
As5 K2 K1 60.41(9) . . ?
As2 K2 K1 153.97(12) 4_576 . ?
As2 K2 K1 54.39(7) . . ?
K7 K2 K1 85.15(11) 1_565 . ?
As3 K2 K1 92.53(10) . . ?
Nb1 K2 K1 145.62(13) 4_576 . ?
K3 K2 K1 143.08(13) . . ?
As1 K2 K1 135.79(11) 4_576 . ?
As7 K2 K8 54.57(9) 4_576 4_576 ?
As5 K2 K8 68.36(11) . 4_576 ?
As2 K2 K8 59.59(10) 4_576 4_576 ?
As2 K2 K8 144.30(14) . 4_576 ?
K7 K2 K8 154.25(14) 1_565 4_576 ?
As3 K2 K8 85.43(11) . 4_576 ?
Nb1 K2 K8 96.43(12) 4_576 4_576 ?
K3 K2 K8 92.80(12) . 4_576 ?
As1 K2 K8 125.97(12) 4_576 4_576 ?
K1 K2 K8 97.91(12) . 4_576 ?
As7 K2 Nb1 108.85(10) 4_576 . ?
As5 K2 Nb1 43.82(6) . . ?
As2 K2 Nb1 136.88(11) 4_576 . ?
As2 K2 Nb1 38.10(5) . . ?
K7 K2 Nb1 92.28(10) 1_565 . ?
As3 K2 Nb1 39.78(5) . . ?
Nb1 K2 Nb1 139.44(10) 4_576 . ?
K3 K2 Nb1 82.74(9) . . ?
As1 K2 Nb1 102.11(9) 4_576 . ?
K1 K2 Nb1 60.45(7) . . ?
K8 K2 Nb1 111.55(12) 4_576 . ?
As1 K3 As1 120.31(11) 3_566 4_576 ?
As1 K3 As3 122.36(11) 3_566 . ?
As1 K3 As3 116.62(11) 4_576 . ?
As1 K3 K4 133.59(13) 3_566 . ?
As1 K3 K4 61.44(9) 4_576 . ?
As3 K3 K4 69.66(9) . . ?
As1 K3 K5 71.83(10) 3_566 4_566 ?
As1 K3 K5 136.48(13) 4_576 4_566 ?
As3 K3 K5 73.77(10) . 4_566 ?
K4 K3 K5 143.12(14) . 4_566 ?
As1 K3 As2 99.32(10) 3_566 4_576 ?
As1 K3 As2 73.61(8) 4_576 4_576 ?
As3 K3 As2 104.31(10) . 4_576 ?
K4 K3 As2 122.19(12) . 4_576 ?
K5 K3 As2 62.96(9) 4_566 4_576 ?
As1 K3 As3 73.25(8) 3_566 3_566 ?
As1 K3 As3 103.53(10) 4_576 3_566 ?
As3 K3 As3 85.95(9) . 3_566 ?
K4 K3 As3 62.60(9) . 3_566 ?
K5 K3 As3 119.71(12) 4_566 3_566 ?
As2 K3 As3 169.61(12) 4_576 3_566 ?
As1 K3 K5 62.39(9) 3_566 3_566 ?
As1 K3 K5 67.67(9) 4_576 3_566 ?
As3 K3 K5 139.63(13) . 3_566 ?
K4 K3 K5 80.66(11) . 3_566 ?
K5 K3 K5 133.29(11) 4_566 3_566 ?
As2 K3 K5 114.66(11) 4_576 3_566 ?
As3 K3 K5 55.65(8) 3_566 3_566 ?
As1 K3 K2 153.77(13) 3_566 . ?
As1 K3 K2 66.33(9) 4_576 . ?
As3 K3 K2 62.28(9) . . ?
K4 K3 K2 72.58(10) . . ?
K5 K3 K2 86.58(11) 4_566 . ?
As2 K3 K2 56.53(8) 4_576 . ?
As3 K3 K2 132.02(11) 3_566 . ?
K5 K3 K2 133.59(13) 3_566 . ?
As1 K3 K4 57.04(8) 3_566 4_576 ?
As1 K3 K4 73.67(9) 4_576 4_576 ?
As3 K3 K4 154.90(13) . 4_576 ?
K4 K3 K4 131.26(10) . 4_576 ?
K5 K3 K4 83.36(11) 4_566 4_576 ?
As2 K3 K4 54.71(8) 4_576 4_576 ?
As3 K3 K4 114.94(11) 3_566 4_576 ?
K5 K3 K4 64.85(10) 3_566 4_576 ?
K2 K3 K4 106.88(11) . 4_576 ?
As1 K3 Nb1 112.40(10) 3_566 4_576 ?
As1 K3 Nb1 36.71(5) 4_576 4_576 ?
As3 K3 Nb1 118.09(10) . 4_576 ?
K4 K3 Nb1 93.09(10) . 4_576 ?
K5 K3 Nb1 99.99(11) 4_566 4_576 ?
As2 K3 Nb1 37.03(5) 4_576 4_576 ?
As3 K3 Nb1 138.65(10) 3_566 4_576 ?
K5 K3 Nb1 89.46(9) 3_566 4_576 ?
K2 K3 Nb1 55.84(8) . 4_576 ?
K4 K3 Nb1 55.35(7) 4_576 4_576 ?
As1 K3 Nb1 35.51(5) 3_566 3_566 ?
As1 K3 Nb1 122.57(10) 4_576 3_566 ?
As3 K3 Nb1 103.32(9) . 3_566 ?
K4 K3 Nb1 100.70(10) . 3_566 ?
K5 K3 Nb1 91.96(10) 4_566 3_566 ?
As2 K3 Nb1 134.82(10) 4_576 3_566 ?
As3 K3 Nb1 38.32(5) 3_566 3_566 ?
K5 K3 Nb1 55.30(8) 3_566 3_566 ?
K2 K3 Nb1 165.34(11) . 3_566 ?
K4 K3 Nb1 87.40(9) 4_576 3_566 ?
Nb1 K3 Nb1 138.58(9) 4_576 3_566 ?
As2 K4 As1 99.10(10) . 2 ?
As2 K4 As1 96.52(10) . 4_576 ?
As1 K4 As1 106.56(10) 2 4_576 ?
As2 K4 K3 109.13(11) . . ?
As1 K4 K3 147.96(13) 2 . ?
As1 K4 K3 56.41(8) 4_576 . ?
As2 K4 As3 150.07(12) . 3_566 ?
As1 K4 As3 101.69(10) 2 3_566 ?
As1 K4 As3 97.90(9) 4_576 3_566 ?
K3 K4 As3 59.54(8) . 3_566 ?
As2 K4 Nb1 41.03(5) . . ?
As1 K4 Nb1 119.99(10) 2 . ?
As1 K4 Nb1 118.01(10) 4_576 . ?
K3 K4 Nb1 91.67(10) . . ?
As3 K4 Nb1 109.21(10) 3_566 . ?
As2 K4 K3 58.22(8) . 4_575 ?
As1 K4 K3 53.23(8) 2 4_575 ?
As1 K4 K3 137.74(12) 4_576 4_575 ?
K3 K4 K3 157.79(13) . 4_575 ?
As3 K4 K3 120.99(11) 3_566 4_575 ?
Nb1 K4 K3 66.76(8) . 4_575 ?
As2 K4 As3 74.72(8) . . ?
As1 K4 As3 153.23(11) 2 . ?
As1 K4 As3 100.06(9) 4_576 . ?
K3 K4 As3 53.81(8) . . ?
As3 K4 As3 77.02(8) 3_566 . ?
Nb1 K4 As3 40.43(5) . . ?
K3 K4 As3 103.99(10) 4_575 . ?
As2 K4 K5 111.02(11) . 2 ?
As1 K4 K5 58.07(8) 2 2 ?
As1 K4 K5 149.71(12) 4_576 2 ?
K3 K4 K5 121.24(13) . 2 ?
As3 K4 K5 64.14(8) 3_566 2 ?
Nb1 K4 K5 91.65(10) . 2 ?
K3 K4 K5 57.41(9) 4_575 2 ?
As3 K4 K5 99.18(10) . 2 ?
As2 K4 K4 103.12(13) . 3_576 ?
As1 K4 K4 53.82(8) 2 3_576 ?
As1 K4 K4 52.73(8) 4_576 3_576 ?
K3 K4 K4 103.76(14) . 3_576 ?
As3 K4 K4 106.50(13) 3_566 3_576 ?
Nb1 K4 K4 144.15(15) . 3_576 ?
K3 K4 K4 97.25(13) 4_575 3_576 ?
As3 K4 K4 152.67(14) . 3_576 ?
K5 K4 K4 106.74(13) 2 3_576 ?
As2 K4 K7 151.49(12) . 3_566 ?
As1 K4 K7 52.40(8) 2 3_566 ?
As1 K4 K7 93.42(10) 4_576 3_566 ?
K3 K4 K7 98.64(11) . 3_566 ?
As3 K4 K7 52.96(7) 3_566 3_566 ?
Nb1 K4 K7 147.07(11) . 3_566 ?
K3 K4 K7 97.26(10) 4_575 3_566 ?
As3 K4 K7 129.56(11) . 3_566 ?
K5 K4 K7 56.32(9) 2 3_566 ?
K4 K4 K7 62.85(10) 3_576 3_566 ?
As2 K4 K3 103.43(10) . 3_566 ?
As1 K4 K3 107.49(10) 2 3_566 ?
As1 K4 K3 136.84(11) 4_576 3_566 ?
K3 K4 K3 80.84(11) . 3_566 ?
As3 K4 K3 49.62(7) 3_566 3_566 ?
Nb1 K4 K3 63.87(8) . 3_566 ?
K3 K4 K3 84.65(8) 4_575 3_566 ?
As3 K4 K3 51.13(7) . 3_566 ?
K5 K4 K3 49.45(8) 2 3_566 ?
K4 K4 K3 149.74(15) 3_576 3_566 ?
K7 K4 K3 86.91(10) 3_566 3_566 ?
As3 K5 As4 70.95(8) . . ?
As3 K5 K3 141.75(14) . 4_565 ?
As4 K5 K3 146.95(15) . 4_565 ?
As3 K5 As2 113.01(12) . 1_545 ?
As4 K5 As2 111.18(11) . 1_545 ?
K3 K5 As2 58.83(9) 4_565 1_545 ?
As3 K5 As1 69.52(8) . . ?
As4 K5 As1 68.59(8) . . ?
K3 K5 As1 119.81(12) 4_565 . ?
As2 K5 As1 177.34(14) 1_545 . ?
As3 K5 K7 58.74(9) . . ?
As4 K5 K7 87.97(11) . . ?
K3 K5 K7 105.36(13) 4_565 . ?
As2 K5 K7 54.58(9) 1_545 . ?
As1 K5 K7 127.84(13) . . ?
As3 K5 Nb1 42.81(5) . . ?
As4 K5 Nb1 42.19(5) . . ?
K3 K5 Nb1 158.53(13) 4_565 . ?
As2 K5 Nb1 142.61(12) 1_545 . ?
As1 K5 Nb1 38.83(5) . . ?
K7 K5 Nb1 93.01(11) . . ?
As3 K5 K3 58.43(9) . 3_566 ?
As4 K5 K3 110.43(12) . 3_566 ?
K3 K5 K3 96.62(10) 4_565 3_566 ?
As2 K5 K3 130.20(13) 1_545 3_566 ?
As1 K5 K3 51.56(8) . 3_566 ?
K7 K5 K3 101.46(13) . 3_566 ?
Nb1 K5 K3 68.37(9) . 3_566 ?
As3 K5 K8 106.43(13) . 1_545 ?
As4 K5 K8 54.83(9) . 1_545 ?
K3 K5 K8 99.81(13) 4_565 1_545 ?
As2 K5 K8 59.30(10) 1_545 1_545 ?
As1 K5 K8 119.58(13) . 1_545 ?
K7 K5 K8 72.57(14) . 1_545 ?
Nb1 K5 K8 96.18(11) . 1_545 ?
K3 K5 K8 163.48(14) 3_566 1_545 ?
As3 K5 As5 39.36(6) . . ?
As4 K5 As5 39.18(6) . . ?
K3 K5 As5 158.01(13) 4_565 . ?
As2 K5 As5 99.43(10) 1_545 . ?
As1 K5 As5 82.04(8) . . ?
K7 K5 As5 54.24(9) . . ?
Nb1 K5 As5 43.21(5) . . ?
K3 K5 As5 95.82(11) 3_566 . ?
K8 K5 As5 68.06(10) 1_545 . ?
As3 K5 K7 109.70(11) . 4_565 ?
As4 K5 K7 53.21(9) . 4_565 ?
K3 K5 K7 103.55(13) 4_565 4_565 ?
As2 K5 K7 123.94(13) 1_545 4_565 ?
As1 K5 K7 53.66(9) . 4_565 ?
K7 K5 K7 139.56(17) . 4_565 ?
Nb1 K5 K7 66.90(9) . 4_565 ?
K3 K5 K7 102.63(12) 3_566 4_565 ?
K8 K5 K7 75.14(13) 1_545 4_565 ?
As5 K5 K7 91.29(11) . 4_565 ?
As3 K5 As1 92.62(10) . 2_545 ?
As4 K5 As1 160.12(12) . 2_545 ?
K3 K5 As1 51.28(8) 4_565 2_545 ?
As2 K5 As1 85.17(9) 1_545 2_545 ?
As1 K5 As1 95.61(9) . 2_545 ?
K7 K5 As1 92.98(12) . 2_545 ?
Nb1 K5 As1 117.95(11) . 2_545 ?
K3 K5 As1 49.93(8) 3_566 2_545 ?
K8 K5 As1 143.88(13) 1_545 2_545 ?
As5 K5 As1 129.68(12) . 2_545 ?
K7 K5 As1 127.29(13) 4_565 2_545 ?
As7 K6 As10 159.99(16) 4_576 4_586 ?
As7 K6 As4 95.25(12) 4_576 4_576 ?
As10 K6 As4 92.08(12) 4_586 4_576 ?
As7 K6 As6 71.62(10) 4_576 4_576 ?
As10 K6 As6 88.67(12) 4_586 4_576 ?
As4 K6 As6 121.33(14) 4_576 4_576 ?
As7 K6 As8 92.01(12) 4_576 . ?
As10 K6 As8 97.74(12) 4_586 . ?
As4 K6 As8 129.17(14) 4_576 . ?
As6 K6 As8 108.71(13) 4_576 . ?
As7 K6 K9 61.2(3) 4_576 4_576 ?
As10 K6 K9 111.1(4) 4_586 4_576 ?
As4 K6 K9 156.3(4) 4_576 4_576 ?
As6 K6 K9 57.0(2) 4_576 4_576 ?
As8 K6 K9 54.7(3) . 4_576 ?
As7 K6 K10 55.1(10) 4_576 4_576 ?
As10 K6 K10 118.4(13) 4_586 4_576 ?
As4 K6 K10 149.4(12) 4_576 4_576 ?
As6 K6 K10 61.0(10) 4_576 4_576 ?
As8 K6 K10 53.9(6) . 4_576 ?
K9 K6 K10 7.5(11) 4_576 4_576 ?
As7 K6 K16 109.2(3) 4_576 4_576 ?
As10 K6 K16 60.9(4) 4_586 4_576 ?
As4 K6 K16 152.7(5) 4_576 4_576 ?
As6 K6 K16 59.0(6) 4_576 4_576 ?
As8 K6 K16 63.6(8) . 4_576 ?
K9 K6 K16 50.2(5) 4_576 4_576 ?
K10 K6 K16 57.5(13) 4_576 4_576 ?
As7 K6 K1 59.03(10) 4_576 4_576 ?
As10 K6 K1 111.15(14) 4_586 4_576 ?
As4 K6 K1 56.71(9) 4_576 4_576 ?
As6 K6 K1 68.59(11) 4_576 4_576 ?
As8 K6 K1 150.71(15) . 4_576 ?
K9 K6 K1 107.7(3) 4_576 4_576 ?
K10 K6 K1 105.3(6) 4_576 4_576 ?
K16 K6 K1 126.7(7) 4_576 4_576 ?
As7 K6 K14 140.9(2) 4_576 4_586 ?
As10 K6 K14 56.9(2) 4_586 4_586 ?
As4 K6 K14 93.0(3) 4_576 4_586 ?
As6 K6 K14 133.2(3) 4_576 4_586 ?
As8 K6 K14 54.4(3) . 4_586 ?
K9 K6 K14 103.7(4) 4_576 4_586 ?
K10 K6 K14 105.6(6) 4_576 4_586 ?
K16 K6 K14 75.8(6) 4_576 4_586 ?
K1 K6 K14 148.6(3) 4_576 4_586 ?
As7 K6 Nb2 35.57(6) 4_576 4_576 ?
As10 K6 Nb2 124.52(13) 4_586 4_576 ?
As4 K6 Nb2 110.15(11) 4_576 4_576 ?
As6 K6 Nb2 36.16(6) 4_576 4_576 ?
As8 K6 Nb2 104.58(11) . 4_576 ?
K9 K6 Nb2 52.8(3) 4_576 4_576 ?
K10 K6 Nb2 51.4(5) 4_576 4_576 ?
K16 K6 Nb2 85.0(4) 4_576 4_576 ?
K1 K6 Nb2 55.09(8) 4_576 4_576 ?
K14 K6 Nb2 156.3(3) 4_586 4_576 ?
As7 K6 K13 110.4(2) 4_576 1_556 ?
As10 K6 K13 55.00(16) 4_586 1_556 ?
As4 K6 K13 70.3(5) 4_576 1_556 ?
As6 K6 K13 62.8(5) 4_576 1_556 ?
As8 K6 K13 149.8(3) . 1_556 ?
K9 K6 K13 118.5(6) 4_576 1_556 ?
K10 K6 K13 123.6(12) 4_576 1_556 ?
K16 K6 K13 89.4(9) 4_576 1_556 ?
K1 K6 K13 56.8(2) 4_576 1_556 ?
K14 K6 K13 108.3(3) 4_586 1_556 ?
Nb2 K6 K13 84.9(3) 4_576 1_556 ?
As4 K7 As2 127.06(13) 4_566 1_545 ?
As4 K7 As1 73.07(8) 4_566 4_566 ?
As2 K7 As1 96.67(11) 1_545 4_566 ?
As4 K7 As5 103.64(12) 4_566 . ?
As2 K7 As5 113.59(11) 1_545 . ?
As1 K7 As5 141.42(14) 4_566 . ?
As4 K7 As3 115.55(12) 4_566 . ?
As2 K7 As3 117.32(12) 1_545 . ?
As1 K7 As3 103.70(13) 4_566 . ?
As5 K7 As3 41.73(6) . . ?
As4 K7 K2 69.08(10) 4_566 1_545 ?
As2 K7 K2 59.79(9) 1_545 1_545 ?
As1 K7 K2 65.87(9) 4_566 1_545 ?
As5 K7 K2 150.37(16) . 1_545 ?
As3 K7 K2 167.59(16) . 1_545 ?
As4 K7 K5 168.42(15) 4_566 . ?
As2 K7 K5 61.45(9) 1_545 . ?
As1 K7 K5 115.61(14) 4_566 . ?
As5 K7 K5 64.77(9) . . ?
As3 K7 K5 56.21(9) . . ?
K2 K7 K5 120.82(13) 1_545 . ?
As4 K7 K5 56.17(9) 4_566 4_566 ?
As2 K7 K5 155.58(15) 1_545 4_566 ?
As1 K7 K5 59.82(9) 4_566 4_566 ?
As5 K7 K5 85.91(11) . 4_566 ?
As3 K7 K5 67.05(9) . 4_566 ?
K2 K7 K5 110.29(12) 1_545 4_566 ?
K5 K7 K5 120.20(13) . 4_566 ?
As4 K7 K4 110.38(12) 4_566 3_566 ?
As2 K7 K4 100.97(12) 1_545 3_566 ?
As1 K7 K4 51.94(8) 4_566 3_566 ?
As5 K7 K4 97.30(11) . 3_566 ?
As3 K7 K4 55.57(9) . 3_566 ?
K2 K7 K4 112.23(13) 1_545 3_566 ?
K5 K7 K4 72.63(11) . 3_566 ?
K5 K7 K4 60.34(10) 4_566 3_566 ?
As4 K7 Nb1 38.08(5) 4_566 4_566 ?
As2 K7 Nb1 110.72(10) 1_545 4_566 ?
As1 K7 Nb1 35.82(5) 4_566 4_566 ?
As5 K7 Nb1 134.73(11) . 4_566 ?
As3 K7 Nb1 120.22(11) . 4_566 ?
K2 K7 Nb1 55.52(8) 1_545 4_566 ?
K5 K7 Nb1 151.39(15) . 4_566 ?
K5 K7 Nb1 54.79(8) 4_566 4_566 ?
K4 K7 Nb1 82.90(9) 3_566 4_566 ?
As4 K7 K4 117.60(11) 4_566 1_545 ?
As2 K7 K4 50.09(8) 1_545 1_545 ?
As1 K7 K4 51.34(8) 4_566 1_545 ?
As5 K7 K4 136.71(13) . 1_545 ?
As3 K7 K4 104.16(12) . 1_545 ?
K2 K7 K4 64.34(10) 1_545 1_545 ?
K5 K7 K4 73.68(11) . 1_545 ?
K5 K7 K4 105.70(13) 4_566 1_545 ?
K4 K7 K4 57.57(11) 3_566 1_545 ?
Nb1 K7 K4 80.85(9) 4_566 1_545 ?
As4 K7 K8 121.47(14) 4_566 1_545 ?
As2 K7 K8 54.11(9) 1_545 1_545 ?
As1 K7 K8 150.76(13) 4_566 1_545 ?
As5 K7 K8 64.22(9) . 1_545 ?
As3 K7 K8 92.60(10) . 1_545 ?
K2 K7 K8 94.30(12) 1_545 1_545 ?
K5 K7 K8 54.88(10) . 1_545 ?
K5 K7 K8 149.22(13) 4_566 1_545 ?
K4 K7 K8 127.46(12) 3_566 1_545 ?
Nb1 K7 K8 145.81(13) 4_566 1_545 ?
K4 K7 K8 101.46(11) 1_545 1_545 ?
As4 K8 As7 148.3(2) 1_565 . ?
As4 K8 As8 110.98(14) 1_565 . ?
As7 K8 As8 77.91(10) . . ?
As4 K8 As10 92.09(12) 1_565 . ?
As7 K8 As10 74.07(10) . . ?
As8 K8 As10 42.30(7) . . ?
As4 K8 As2 111.00(13) 1_565 . ?
As7 K8 As2 93.13(11) . . ?
As8 K8 As2 109.17(15) . . ?
As10 K8 As2 150.02(16) . . ?
As4 K8 K1 152.4(2) 1_565 . ?
As7 K8 K1 59.04(9) . . ?
As8 K8 K1 62.17(10) . . ?
As10 K8 K1 96.63(12) . . ?
As2 K8 K1 54.22(9) . . ?
As4 K8 K5 56.25(9) 1_565 1_565 ?
As7 K8 K5 132.71(16) . 1_565 ?
As8 K8 K5 143.1(2) . 1_565 ?
As10 K8 K5 148.34(15) . 1_565 ?
As2 K8 K5 57.70(9) . 1_565 ?
K1 K8 K5 111.52(15) . 1_565 ?
As4 K8 Nb2 136.03(14) 1_565 . ?
As7 K8 Nb2 38.03(6) . . ?
As8 K8 Nb2 40.99(6) . . ?
As10 K8 Nb2 43.95(6) . . ?
As2 K8 Nb2 110.91(12) . . ?
K1 K8 Nb2 58.02(9) . . ?
K5 K8 Nb2 167.71(15) 1_565 . ?
As4 K8 K14 95.9(3) 1_565 . ?
As7 K8 K14 52.7(3) . . ?
As8 K8 K14 92.9(3) . . ?
As10 K8 K14 56.5(2) . . ?
As2 K8 K14 134.9(2) . . ?
K1 K8 K14 110.8(3) . . ?
K5 K8 K14 121.2(3) 1_565 . ?
Nb2 K8 K14 62.3(3) . . ?
As4 K8 K2 126.24(15) 1_565 4_575 ?
As7 K8 K2 53.59(9) . 4_575 ?
As8 K8 K2 122.77(13) . 4_575 ?
As10 K8 K2 126.59(16) . 4_575 ?
As2 K8 K2 53.57(8) . 4_575 ?
K1 K8 K2 67.16(11) . 4_575 ?
K5 K8 K2 79.50(12) 1_565 4_575 ?
Nb2 K8 K2 89.83(11) . 4_575 ?
K14 K8 K2 81.3(2) . 4_575 ?
As4 K8 K14 63.19(18) 1_565 4_586 ?
As7 K8 K14 126.2(3) . 4_586 ?
As8 K8 K14 50.0(2) . 4_586 ?
As10 K8 K14 59.4(3) . 4_586 ?
As2 K8 K14 113.5(4) . 4_586 ?
K1 K8 K14 99.3(2) . 4_586 ?
K5 K8 K14 100.5(3) 1_565 4_586 ?
Nb2 K8 K14 88.2(3) . 4_586 ?
K14 K8 K14 110.8(4) . 4_586 ?
K2 K8 K14 164.9(3) 4_575 4_586 ?
As4 K8 K7 77.18(11) 1_565 1_565 ?
As7 K8 K7 134.01(15) . 1_565 ?
As8 K8 K7 92.23(15) . 1_565 ?
As10 K8 K7 125.81(17) . 1_565 ?
As2 K8 K7 47.63(9) . 1_565 ?
K1 K8 K7 76.50(13) . 1_565 ?
K5 K8 K7 52.54(11) 1_565 1_565 ?
Nb2 K8 K7 124.79(15) . 1_565 ?
K14 K8 K7 172.5(3) . 1_565 ?
K2 K8 K7 100.45(12) 4_575 1_565 ?
K14 K8 K7 68.7(4) 4_586 1_565 ?
K10 K9 K16 165(6) . . ?
K10 K9 As8 92(6) . 4_575 ?
K16 K9 As8 74.0(10) . 4_575 ?
K10 K9 As6 44(5) . 4_575 ?
K16 K9 As6 125.7(9) . 4_575 ?
As8 K9 As6 77.1(3) 4_575 4_575 ?
K10 K9 K15 80(7) . 2_655 ?
K16 K9 K15 106.6(6) . 2_655 ?
As8 K9 K15 135.0(6) 4_575 2_655 ?
As6 K9 K15 66.4(6) 4_575 2_655 ?
K10 K9 As6 126(5) . . ?
K16 K9 As6 66.8(9) . . ?
As8 K9 As6 116.8(7) 4_575 . ?
As6 K9 As6 164.9(8) 4_575 . ?
K15 K9 As6 103.4(5) 2_655 . ?
K10 K9 Nb2 84(5) . . ?
K16 K9 Nb2 108.2(10) . . ?
As8 K9 Nb2 127.4(4) 4_575 . ?
As6 K9 Nb2 125.8(8) 4_575 . ?
K15 K9 Nb2 95.8(6) 2_655 . ?
As6 K9 Nb2 41.64(19) . . ?
K10 K9 As7 65(5) . . ?
K16 K9 As7 119.2(7) . . ?
As8 K9 As7 91.1(3) 4_575 . ?
As6 K9 As7 106.1(5) 4_575 . ?
K15 K9 As7 123.0(7) 2_655 . ?
As6 K9 As7 69.3(3) . . ?
Nb2 K9 As7 40.42(17) . . ?
K10 K9 K6 109(6) . 4_575 ?
K16 K9 K6 68.5(6) . 4_575 ?
As8 K9 K6 61.0(3) 4_575 4_575 ?
As6 K9 K6 130.4(4) 4_575 4_575 ?
K15 K9 K6 162.6(6) 2_655 4_575 ?
As6 K9 K6 59.3(3) . 4_575 ?
Nb2 K9 K6 71.1(3) . 4_575 ?
As7 K9 K6 53.4(2) . 4_575 ?
K10 K9 K16 96(7) . 2_655 ?
K16 K9 K16 94.4(4) . 2_655 ?
As8 K9 K16 151.2(6) 4_575 2_655 ?
As6 K9 K16 89.6(9) 4_575 2_655 ?
K15 K9 K16 23.2(5) 2_655 2_655 ?
As6 K9 K16 80.5(8) . 2_655 ?
Nb2 K9 K16 81.1(6) . 2_655 ?
As7 K9 K16 117.3(6) . 2_655 ?
K6 K9 K16 139.6(9) 4_575 2_655 ?
K10 K9 K17 107(5) . 2_645 ?
K16 K9 K17 63.3(7) . 2_645 ?
As8 K9 K17 66.4(3) 4_575 2_645 ?
As6 K9 K17 63.3(3) 4_575 2_645 ?
K15 K9 K17 74.0(3) 2_655 2_645 ?
As6 K9 K17 126.3(6) . 2_645 ?
Nb2 K9 K17 162.9(4) . 2_645 ?
As7 K9 K17 156.4(4) . 2_645 ?
K6 K9 K17 115.6(6) 4_575 2_645 ?
K16 K9 K17 84.8(5) 2_655 2_645 ?
K10 K9 As9 131(7) . 2_645 ?
K16 K9 As9 51.4(5) . 2_645 ?
As8 K9 As9 105.4(5) 4_575 2_645 ?
As6 K9 As9 95.6(3) 4_575 2_645 ?
K15 K9 As9 55.7(3) 2_655 2_645 ?
As6 K9 As9 86.7(4) . 2_645 ?
Nb2 K9 As9 116.3(4) . 2_645 ?
As7 K9 As9 155.3(5) . 2_645 ?
K6 K9 As9 119.1(7) 4_575 2_645 ?
K16 K9 As9 50.0(3) 2_655 2_645 ?
K17 K9 As9 46.59(17) 2_645 2_645 ?
K9 K10 As6 129(6) . 4_575 ?
K9 K10 K15 91(8) . 2_655 ?
As6 K10 K15 71.3(9) 4_575 2_655 ?
K9 K10 As7 107(6) . . ?
As6 K10 As7 121(3) 4_575 . ?
K15 K10 As7 131.4(13) 2_655 . ?
K9 K10 As8 79(6) . 4_575 ?
As6 K10 As8 81.3(11) 4_575 4_575 ?
K15 K10 As8 134.7(14) 2_655 4_575 ?
As7 K10 As8 93.5(13) . 4_575 ?
K9 K10 Nb2 87(5) . . ?
As6 K10 Nb2 141(2) 4_575 . ?
K15 K10 Nb2 97.0(12) 2_655 . ?
As7 K10 Nb2 41.6(5) . . ?
As8 K10 Nb2 126.0(12) 4_575 . ?
K9 K10 K13 153(6) . . ?
As6 K10 K13 74.8(17) 4_575 . ?
K15 K10 K13 86.4(12) 2_655 . ?
As7 K10 K13 57.8(12) . . ?
As8 K10 K13 121(2) 4_575 . ?
Nb2 K10 K13 67.1(10) . . ?
K9 K10 K16 13(5) . . ?
As6 K10 K16 120.3(16) 4_575 . ?
K15 K10 K16 97(2) 2_655 . ?
As7 K10 K16 110.6(13) . . ?
As8 K10 K16 66.9(12) 4_575 . ?
Nb2 K10 K16 97.8(17) . . ?
K13 K10 K16 164.9(14) . . ?
K9 K10 As6 48(5) . . ?
As6 K10 As6 169(2) 4_575 . ?
K15 K10 As6 97.4(18) 2_655 . ?
As7 K10 As6 67.4(7) . . ?
As8 K10 As6 106.9(14) 4_575 . ?
Nb2 K10 As6 39.5(5) . . ?
K13 K10 As6 106.5(10) . . ?
K16 K10 As6 58.4(13) . . ?
K9 K10 As9 103(7) . . ?
As6 K10 As9 106.4(14) 4_575 . ?
K15 K10 As9 58.8(7) 2_655 . ?
As7 K10 As9 73.1(8) . . ?
As8 K10 As9 166.5(16) 4_575 . ?
Nb2 K10 As9 41.9(4) . . ?
K13 K10 As9 53.4(7) . . ?
K16 K10 As9 116(2) . . ?
As6 K10 As9 67.2(8) . . ?
K9 K10 K16 76(7) . 2_655 ?
As6 K10 K16 93.5(13) 4_575 2_655 ?
K15 K10 K16 22.3(7) 2_655 2_655 ?
As7 K10 K16 119.9(11) . 2_655 ?
As8 K10 K16 143(2) 4_575 2_655 ?
Nb2 K10 K16 79.9(12) . 2_655 ?
K13 K10 K16 92.8(10) . 2_655 ?
K16 K10 K16 84.9(18) . 2_655 ?
As6 K10 K16 75.1(15) . 2_655 ?
As9 K10 K16 49.2(7) . 2_655 ?
K9 K10 Nb2 109(6) . 4_575 ?
As6 K10 Nb2 39.7(6) 4_575 4_575 ?
K15 K10 Nb2 104.8(10) 2_655 4_575 ?
As7 K10 Nb2 111(2) . 4_575 ?
As8 K10 Nb2 41.6(5) 4_575 4_575 ?
Nb2 K10 Nb2 153(2) . 4_575 ?
K13 K10 Nb2 97.5(19) . 4_575 ?
K16 K10 Nb2 96.0(13) . 4_575 ?
As6 K10 Nb2 148.2(14) . 4_575 ?
As9 K10 Nb2 144.4(19) . 4_575 ?
K16 K10 Nb2 125.0(12) 2_655 4_575 ?
K12 K11 K15 105.0(8) . 1_565 ?
K12 K11 K13 108.5(8) . 4_586 ?
K15 K11 K13 133.9(7) 1_565 4_586 ?
K12 K11 K15 109.3(6) . 3_676 ?
K15 K11 K15 89.0(8) 1_565 3_676 ?
K13 K11 K15 108.3(7) 4_586 3_676 ?
K12 K11 As10 83.3(6) . . ?
K15 K11 As10 79.5(6) 1_565 . ?
K13 K11 As10 74.0(4) 4_586 . ?
K15 K11 As10 164.9(6) 3_676 . ?
K12 K11 As6 168.2(8) . 1_565 ?
K15 K11 As6 63.4(4) 1_565 1_565 ?
K13 K11 As6 82.6(5) 4_586 1_565 ?
K15 K11 As6 69.8(4) 3_676 1_565 ?
As10 K11 As6 96.1(4) . 1_565 ?
K12 K11 As6 63.3(4) . 3_676 ?
K15 K11 As6 72.1(4) 1_565 3_676 ?
K13 K11 As6 152.5(7) 4_586 3_676 ?
K15 K11 As6 56.4(3) 3_676 3_676 ?
As10 K11 As6 127.3(6) . 3_676 ?
As6 K11 As6 108.8(4) 1_565 3_676 ?
K12 K11 As9 85.6(6) . 4_586 ?
K15 K11 As9 152.1(7) 1_565 4_586 ?
K13 K11 As9 61.9(4) 4_586 4_586 ?
K15 K11 As9 63.1(5) 3_676 4_586 ?
As10 K11 As9 128.0(4) . 4_586 ?
As6 K11 As9 103.8(5) 1_565 4_586 ?
As6 K11 As9 90.8(4) 3_676 4_586 ?
K12 K11 K16 107.1(8) . 1_565 ?
K15 K11 K16 15.8(5) 1_565 1_565 ?
K13 K11 K16 120.6(8) 4_586 1_565 ?
K15 K11 K16 102.6(9) 3_676 1_565 ?
As10 K11 K16 64.7(6) . 1_565 ?
As6 K11 K16 62.4(4) 1_565 1_565 ?
As6 K11 K16 86.5(7) 3_676 1_565 ?
As9 K11 K16 163.9(6) 4_586 1_565 ?
K12 K11 K17 22.2(4) . . ?
K15 K11 K17 84.0(5) 1_565 . ?
K13 K11 K17 121.1(6) 4_586 . ?
K15 K11 K17 116.7(4) 3_676 . ?
As10 K11 K17 72.1(3) . . ?
As6 K11 K17 147.1(6) 1_565 . ?
As6 K11 K17 61.7(2) 3_676 . ?
As9 K11 K17 107.6(4) 4_586 . ?
K16 K11 K17 85.0(5) 1_565 . ?
K12 K11 K14 101.8(6) . 4_586 ?
K15 K11 K14 137.0(6) 1_565 4_586 ?
K13 K11 K14 6.9(4) 4_586 4_586 ?
K15 K11 K14 113.0(7) 3_676 4_586 ?
As10 K11 K14 70.9(3) . 4_586 ?
As6 K11 K14 89.0(4) 1_565 4_586 ?
As6 K11 K14 150.9(6) 3_676 4_586 ?
As9 K11 K14 62.1(3) 4_586 4_586 ?
K16 K11 K14 122.5(7) 1_565 4_586 ?
K17 K11 K14 114.2(4) . 4_586 ?
K12 K11 As8 58.8(4) . . ?
K15 K11 As8 115.9(7) 1_565 . ?
K13 K11 As8 60.7(5) 4_586 . ?
K15 K11 As8 154.0(7) 3_676 . ?
As10 K11 As8 40.35(18) . . ?
As6 K11 As8 126.9(4) 1_565 . ?
As6 K11 As8 121.7(4) 3_676 . ?
As9 K11 As8 91.8(4) 4_586 . ?
K16 K11 As8 103.1(6) 1_565 . ?
K17 K11 As8 62.1(2) . . ?
K14 K11 As8 54.3(3) 4_586 . ?
K17 K12 K11 134.8(7) . . ?
K17 K12 K16 108.8(5) . 4_576 ?
K11 K12 K16 116.2(8) . 4_576 ?
K17 K12 As6 89.1(3) . 3_676 ?
K11 K12 As6 81.4(4) . 3_676 ?
K16 K12 As6 106.9(9) 4_576 3_676 ?
K17 K12 As8 92.6(3) . . ?
K11 K12 As8 88.5(4) . . ?
K16 K12 As8 84.5(9) 4_576 . ?
As6 K12 As8 167.2(3) 3_676 . ?
K17 K12 As10 90.7(3) . . ?
K11 K12 As10 61.0(5) . . ?
K16 K12 As10 125.2(9) 4_576 . ?
As6 K12 As10 124.7(3) 3_676 . ?
As8 K12 As10 42.66(10) . . ?
K17 K12 As9 58.5(2) . 3_676 ?
K11 K12 As9 153.9(5) . 3_676 ?
K16 K12 As9 59.6(6) 4_576 3_676 ?
As6 K12 As9 76.09(16) 3_676 3_676 ?
As8 K12 As9 115.4(3) . 3_676 ?
As10 K12 As9 144.4(3) . 3_676 ?
K17 K12 K15 94.5(4) . 1_565 ?
K11 K12 K15 41.8(6) . 1_565 ?
K16 K12 K15 155.2(8) 4_576 1_565 ?
As6 K12 K15 64.2(3) 3_676 1_565 ?
As8 K12 K15 103.0(3) . 1_565 ?
As10 K12 K15 60.6(2) . 1_565 ?
As9 K12 K15 132.5(3) 3_676 1_565 ?
K17 K12 As9 55.0(2) . . ?
K11 K12 As9 84.0(6) . . ?
K16 K12 As9 146.4(8) 4_576 . ?
As6 K12 As9 102.4(2) 3_676 . ?
As8 K12 As9 68.60(16) . . ?
As10 K12 As9 39.74(10) . . ?
As9 K12 As9 113.6(2) 3_676 . ?
K15 K12 As9 55.6(3) 1_565 . ?
K17 K12 K15 109.9(3) . 4_576 ?
K11 K12 K15 115.0(7) . 4_576 ?
K16 K12 K15 10.1(9) 4_576 4_576 ?
As6 K12 K15 96.8(3) 3_676 4_576 ?
As8 K12 K15 94.6(3) . 4_576 ?
As10 K12 K15 134.4(3) . 4_576 ?
As9 K12 K15 55.8(2) 3_676 4_576 ?
K15 K12 K15 149.2(4) 1_565 4_576 ?
As9 K12 K15 154.9(3) . 4_576 ?
K17 K12 As9 161.0(4) . 4_586 ?
K11 K12 As9 63.3(6) . 4_586 ?
K16 K12 As9 54.1(5) 4_576 4_586 ?
As6 K12 As9 88.9(2) 3_676 4_586 ?
As8 K12 As9 93.6(2) . 4_586 ?
As10 K12 As9 105.9(2) . 4_586 ?
As9 K12 As9 102.7(2) 3_676 4_586 ?
K15 K12 As9 101.5(4) 1_565 4_586 ?
As9 K12 As9 143.6(2) . 4_586 ?
K15 K12 As9 51.7(2) 4_576 4_586 ?
K17 K12 K12 0.001(1) . 3_676 ?
K11 K12 K12 134.8(7) . 3_676 ?
K16 K12 K12 108.8(5) 4_576 3_676 ?
As6 K12 K12 89.1(3) 3_676 3_676 ?
As8 K12 K12 92.6(3) . 3_676 ?
As10 K12 K12 90.7(3) . 3_676 ?
As9 K12 K12 58.5(2) 3_676 3_676 ?
K15 K12 K12 94.5(4) 1_565 3_676 ?
As9 K12 K12 55.0(2) . 3_676 ?
K15 K12 K12 109.9(3) 4_576 3_676 ?
As9 K12 K12 161.0(4) 4_586 3_676 ?
K14 K13 K11 152.4(14) . 4_585 ?
K14 K13 As9 108.2(14) . . ?
K11 K13 As9 69.2(7) 4_585 . ?
K14 K13 As7 73.3(12) . . ?
K11 K13 As7 129.7(10) 4_585 . ?
As9 K13 As7 77.5(2) . . ?
K14 K13 As8 80.9(13) . 4_585 ?
K11 K13 As8 73.1(5) 4_585 4_585 ?
As9 K13 As8 101.6(3) . 4_585 ?
As7 K13 As8 152.3(13) . 4_585 ?
K14 K13 As10 108.5(13) . 4_585 ?
K11 K13 As10 55.8(6) 4_585 4_585 ?
As9 K13 As10 118.7(8) . 4_585 ?
As7 K13 As10 160.5(4) . 4_585 ?
As8 K13 As10 40.93(13) 4_585 4_585 ?
K14 K13 K10 128.9(14) . . ?
K11 K13 K10 76.1(11) 4_585 . ?
As9 K13 K10 64.2(10) . . ?
As7 K13 K10 55.5(6) . . ?
As8 K13 K10 149.0(13) 4_585 . ?
As10 K13 K10 119.3(12) 4_585 . ?
K14 K13 As10 68.4(13) . . ?
K11 K13 As10 102.7(6) 4_585 . ?
As9 K13 As10 40.01(16) . . ?
As7 K13 As10 69.9(4) . . ?
As8 K13 As10 91.4(4) 4_585 . ?
As10 K13 As10 129.2(3) 4_585 . ?
K10 K13 As10 92.8(9) . . ?
K14 K13 K1 88.9(13) . 4_575 ?
K11 K13 K1 116.1(10) 4_585 4_575 ?
As9 K13 K1 122.8(5) . 4_575 ?
As7 K13 K1 55.34(18) . 4_575 ?
As8 K13 K1 135.3(4) 4_585 4_575 ?
As10 K13 K1 105.2(4) 4_585 4_575 ?
K10 K13 K1 62.9(10) . 4_575 ?
As10 K13 K1 124.9(5) . 4_575 ?
K14 K13 Nb2 86.7(12) . . ?
K11 K13 Nb2 104.1(8) 4_585 . ?
As9 K13 Nb2 40.52(12) . . ?
As7 K13 Nb2 37.32(11) . . ?
As8 K13 Nb2 132.7(5) 4_585 . ?
As10 K13 Nb2 158.8(9) 4_585 . ?
K10 K13 Nb2 53.8(7) . . ?
As10 K13 Nb2 42.08(14) . . ?
K1 K13 Nb2 89.4(2) 4_575 . ?
K14 K13 K12 124.0(13) . 4_585 ?
K11 K13 K12 29.0(3) 4_585 4_585 ?
As9 K13 K12 64.4(4) . 4_585 ?
As7 K13 K12 141.2(6) . 4_585 ?
As8 K13 K12 50.8(3) 4_585 4_585 ?
As10 K13 K12 54.4(3) 4_585 4_585 ?
K10 K13 K12 99.1(12) . 4_585 ?
As10 K13 K12 84.3(3) . 4_585 ?
K1 K13 K12 144.1(10) 4_575 4_585 ?
Nb2 K13 K12 104.9(5) . 4_585 ?
K14 K13 K9 127.2(12) . . ?
K11 K13 K9 76.9(9) 4_585 . ?
As9 K13 K9 61.5(5) . . ?
As7 K13 K9 54.0(3) . . ?
As8 K13 K9 149.4(11) 4_585 . ?
As10 K13 K9 121.8(11) 4_585 . ?
K10 K13 K9 3.3(9) . . ?
As10 K13 K9 89.5(3) . . ?
K1 K13 K9 64.9(3) 4_575 . ?
Nb2 K13 K9 50.7(3) . . ?
K12 K13 K9 99.0(8) 4_585 . ?
K13 K14 As7 90.2(11) . . ?
K13 K14 As5 133.1(14) . 4_575 ?
As7 K14 As5 79.9(4) . 4_575 ?
K13 K14 As8 82.9(12) . 4_585 ?
As7 K14 As8 167.6(6) . 4_585 ?
As5 K14 As8 112.3(4) 4_575 4_585 ?
K13 K14 As10 96.7(12) . . ?
As7 K14 As10 74.6(3) . . ?
As5 K14 As10 123.7(7) 4_575 . ?
As8 K14 As10 95.9(3) 4_585 . ?
K13 K14 K11 20.7(10) . 4_585 ?
As7 K14 K11 108.0(6) . 4_585 ?
As5 K14 K11 144.7(6) 4_575 4_585 ?
As8 K14 K11 63.5(4) 4_585 4_585 ?
As10 K14 K11 91.2(5) . 4_585 ?
K13 K14 As9 57.7(11) . . ?
As7 K14 As9 73.6(3) . . ?
As5 K14 As9 151.8(5) 4_575 . ?
As8 K14 As9 94.0(4) 4_585 . ?
As10 K14 As9 39.21(15) . . ?
K11 K14 As9 56.4(4) 4_585 . ?
K13 K14 K8 138.1(12) . . ?
As7 K14 K8 55.4(3) . . ?
As5 K14 K8 69.2(4) 4_575 . ?
As8 K14 K8 125.5(6) 4_585 . ?
As10 K14 K8 54.9(3) . . ?
K11 K14 K8 143.9(5) 4_585 . ?
As9 K14 K8 87.5(3) . . ?
K13 K14 K6 119.4(13) . 4_585 ?
As7 K14 K6 119.4(5) . 4_585 ?
As5 K14 K6 105.0(6) 4_575 4_585 ?
As8 K14 K6 56.8(2) 4_585 4_585 ?
As10 K14 K6 52.1(2) . 4_585 ?
K11 K14 K6 100.5(4) 4_585 4_585 ?
As9 K14 K6 80.3(3) . 4_585 ?
K8 K14 K6 70.0(4) . 4_585 ?
K13 K14 K1 77.0(12) . 4_575 ?
As7 K14 K1 55.1(2) . 4_575 ?
As5 K14 K1 59.7(2) 4_575 4_575 ?
As8 K14 K1 132.2(5) 4_585 4_575 ?
As10 K14 K1 129.0(3) . 4_575 ?
K11 K14 K1 96.0(6) 4_585 4_575 ?
As9 K14 K1 110.1(5) . 4_575 ?
K8 K14 K1 97.1(3) . 4_575 ?
K6 K14 K1 163.5(7) 4_585 4_575 ?
K13 K14 As10 58.2(11) . 4_585 ?
As7 K14 As10 143.0(7) . 4_585 ?
As5 K14 As10 106.7(3) 4_575 4_585 ?
As8 K14 As10 37.78(18) 4_585 4_585 ?
As10 K14 As10 123.7(4) . 4_585 ?
K11 K14 As10 46.7(4) 4_585 4_585 ?
As9 K14 As10 100.3(5) . 4_585 ?
K8 K14 As10 161.4(6) . 4_585 ?
K6 K14 As10 94.5(3) 4_585 4_585 ?
K1 K14 As10 96.0(4) 4_575 4_585 ?
K13 K14 Nb2 79.5(11) . . ?
As7 K14 Nb2 36.89(14) . . ?
As5 K14 Nb2 113.1(4) 4_575 . ?
As8 K14 Nb2 131.1(4) 4_585 . ?
As10 K14 Nb2 42.52(14) . . ?
K11 K14 Nb2 88.5(5) 4_585 . ?
As9 K14 Nb2 38.78(14) . . ?
K8 K14 Nb2 58.8(2) . . ?
K6 K14 Nb2 94.3(3) 4_585 . ?
K1 K14 Nb2 87.2(3) 4_575 . ?
As10 K14 Nb2 135.2(6) 4_585 . ?
K16 K15 K11 136.3(11) . 1_545 ?
K16 K15 K11 125.9(11) . 3_676 ?
K11 K15 K11 91.0(8) 1_545 3_676 ?
K16 K15 As6 98.7(10) . . ?
K11 K15 As6 70.9(5) 1_545 . ?
K11 K15 As6 69.5(4) 3_676 . ?
K16 K15 K10 99.0(18) . 2_645 ?
K11 K15 K10 110.4(9) 1_545 2_645 ?
K11 K15 K10 80.8(15) 3_676 2_645 ?
As6 K15 K10 150.3(16) . 2_645 ?
K16 K15 K9 92.7(14) . 2_645 ?
K11 K15 K9 111.8(6) 1_545 2_645 ?
K11 K15 K9 89.9(5) 3_676 2_645 ?
As6 K15 K9 159.4(6) . 2_645 ?
K10 K15 K9 9.3(13) 2_645 2_645 ?
K16 K15 As9 69.8(10) . 1_545 ?
K11 K15 As9 84.4(5) 1_545 1_545 ?
K11 K15 As9 156.6(5) 3_676 1_545 ?
As6 K15 As9 129.3(3) . 1_545 ?
K10 K15 As9 79.5(14) 2_645 1_545 ?
K9 K15 As9 70.8(5) 2_645 1_545 ?
K16 K15 As9 64.7(10) . 2_645 ?
K11 K15 As9 156.7(8) 1_545 2_645 ?
K11 K15 As9 65.6(4) 3_676 2_645 ?
As6 K15 As9 99.2(3) . 2_645 ?
K10 K15 As9 67.6(7) 2_645 2_645 ?
K9 K15 As9 70.3(4) 2_645 2_645 ?
As9 K15 As9 116.9(6) 1_545 2_645 ?
K16 K15 As10 81.0(9) . 1_545 ?
K11 K15 As10 57.3(4) 1_545 1_545 ?
K11 K15 As10 147.0(8) 3_676 1_545 ?
As6 K15 As10 89.6(3) . 1_545 ?
K10 K15 As10 116.7(12) 2_645 1_545 ?
K9 K15 As10 109.2(5) 2_645 1_545 ?
As9 K15 As10 40.81(13) 1_545 1_545 ?
As9 K15 As10 145.5(7) 2_645 1_545 ?
K16 K15 K12 132.1(10) . 1_545 ?
K11 K15 K12 33.1(4) 1_545 1_545 ?
K11 K15 K12 101.5(7) 3_676 1_545 ?
As6 K15 K12 104.0(6) . 1_545 ?
K10 K15 K12 81.1(7) 2_645 1_545 ?
K9 K15 K12 80.3(4) 2_645 1_545 ?
As9 K15 K12 63.2(2) 1_545 1_545 ?
As9 K15 K12 147.4(3) 2_645 1_545 ?
As10 K15 K12 57.9(2) 1_545 1_545 ?
K16 K15 As6 149.2(14) . 3_666 ?
K11 K15 As6 66.9(5) 1_545 3_666 ?
K11 K15 As6 58.5(4) 3_676 3_666 ?
As6 K15 As6 109.9(6) . 3_666 ?
K10 K15 As6 50.2(11) 2_645 3_666 ?
K9 K15 As6 56.6(4) 2_645 3_666 ?
As9 K15 As6 99.0(3) 1_545 3_666 ?
As9 K15 As6 98.6(3) 2_645 3_666 ?
As10 K15 As6 109.7(4) 1_545 3_666 ?
K12 K15 As6 51.9(3) 1_545 3_666 ?
K16 K15 K12 17.7(11) . 4_575 ?
K11 K15 K12 145.7(6) 1_545 4_575 ?
K11 K15 K12 123.1(6) 3_676 4_575 ?
As6 K15 K12 115.0(4) . 4_575 ?
K10 K15 K12 81.3(12) 2_645 4_575 ?
K9 K15 K12 75.0(5) 2_645 4_575 ?
As9 K15 K12 65.7(4) 1_545 4_575 ?
As9 K15 K12 57.5(3) 2_645 4_575 ?
As10 K15 K12 88.5(4) 1_545 4_575 ?
K12 K15 K12 128.1(4) 1_545 4_575 ?
As6 K15 K12 131.5(4) 3_666 4_575 ?
K15 K16 K12 152.2(19) . 4_575 ?
K15 K16 As9 90.6(16) . 2_645 ?
K12 K16 As9 76.7(7) 4_575 2_645 ?
K15 K16 K9 113.9(13) . . ?
K12 K16 K9 87.3(14) 4_575 . ?
As9 K16 K9 76.0(5) 2_645 . ?
K15 K16 As9 85.1(13) . 1_545 ?
K12 K16 As9 86.6(8) 4_575 1_545 ?
As9 K16 As9 134.9(8) 2_645 1_545 ?
K9 K16 As9 145.4(14) . 1_545 ?
K15 K16 As6 58.1(9) . . ?
K12 K16 As6 146.6(15) 4_575 . ?
As9 K16 As6 95.5(7) 2_645 . ?
K9 K16 As6 59.4(4) . . ?
As9 K16 As6 119.0(9) 1_545 . ?
K15 K16 As10 75.9(10) . 1_545 ?
K12 K16 As10 113.5(11) 4_575 1_545 ?
As9 K16 As10 165.8(19) 2_645 1_545 ?
K9 K16 As10 113.1(8) . 1_545 ?
As9 K16 As10 41.1(2) 1_545 1_545 ?
As6 K16 As10 81.1(6) . 1_545 ?
K15 K16 K17 142.4(15) . 2_645 ?
K12 K16 K17 30.8(5) 4_575 2_645 ?
As9 K16 K17 52.1(5) 2_645 2_645 ?
K9 K16 K17 65.7(8) . 2_645 ?
As9 K16 K17 117.0(11) 1_545 2_645 ?
As6 K16 K17 121.6(7) . 2_645 ?
As10 K16 K17 140.9(14) 1_545 2_645 ?
K15 K16 K9 64.2(15) . 2_645 ?
K12 K16 K9 88.1(7) 4_575 2_645 ?
As9 K16 K9 69.4(7) 2_645 2_645 ?
K9 K16 K9 145.2(8) . 2_645 ?
As9 K16 K9 68.4(7) 1_545 2_645 ?
As6 K16 K9 119.9(15) . 2_645 ?
As10 K16 K9 100.3(9) 1_545 2_645 ?
K17 K16 K9 94.6(5) 2_645 2_645 ?
K15 K16 K11 27.9(8) . 1_545 ?
K12 K16 K11 157.6(8) 4_575 1_545 ?
As9 K16 K11 117.7(15) 2_645 1_545 ?
K9 K16 K11 112.1(8) . 1_545 ?
As9 K16 K11 71.0(8) 1_545 1_545 ?
As6 K16 K11 53.5(6) . 1_545 ?
As10 K16 K11 49.5(5) 1_545 1_545 ?
K17 K16 K11 169.6(11) 2_645 1_545 ?
K9 K16 K11 82.0(11) 2_645 1_545 ?
K15 K16 K10 116.0(14) . . ?
K12 K16 K10 85.4(14) 4_575 . ?
As9 K16 K10 76.6(10) 2_645 . ?
K9 K16 K10 2.1(10) . . ?
As9 K16 K10 144.0(16) 1_545 . ?
As6 K16 K10 61.2(7) . . ?
As10 K16 K10 112.9(10) 1_545 . ?
K17 K16 K10 64.4(9) 2_645 . ?
K9 K16 K10 146.0(9) 2_645 . ?
K11 K16 K10 113.7(9) 1_545 . ?
K15 K16 K10 58.7(17) . 2_645 ?
K12 K16 K10 93.5(10) 4_575 2_645 ?
As9 K16 K10 64.9(10) 2_645 2_645 ?
K9 K16 K10 139.6(13) . 2_645 ?
As9 K16 K10 74.8(12) 1_545 2_645 ?
As6 K16 K10 112.8(17) . 2_645 ?
As10 K16 K10 103.6(12) 1_545 2_645 ?
K17 K16 K10 96.2(7) 2_645 2_645 ?
K9 K16 K10 8.1(10) 2_645 2_645 ?
K11 K16 K10 79.2(12) 1_545 2_645 ?
K10 K16 K10 140.7(10) . 2_645 ?
K12 K17 K12 179.998(2) 3_676 . ?
K12 K17 As9 87.5(2) 3_676 . ?
K12 K17 As9 92.5(2) . . ?
K12 K17 As9 92.5(2) 3_676 3_676 ?
K12 K17 As9 87.5(2) . 3_676 ?
As9 K17 As9 180.0 . 3_676 ?
K12 K17 Nb2 86.2(2) 3_676 . ?
K12 K17 Nb2 93.8(2) . . ?
As9 K17 Nb2 44.82(4) . . ?
As9 K17 Nb2 135.18(4) 3_676 . ?
K12 K17 Nb2 93.8(2) 3_676 3_676 ?
K12 K17 Nb2 86.2(2) . 3_676 ?
As9 K17 Nb2 135.18(4) . 3_676 ?
As9 K17 Nb2 44.82(4) 3_676 3_676 ?
Nb2 K17 Nb2 180.00(4) . 3_676 ?
K12 K17 K16 139.6(5) 3_676 4_576 ?
K12 K17 K16 40.4(5) . 4_576 ?
As9 K17 K16 125.0(6) . 4_576 ?
As9 K17 K16 55.0(6) 3_676 4_576 ?
Nb2 K17 K16 100.5(6) . 4_576 ?
Nb2 K17 K16 79.5(6) 3_676 4_576 ?
K12 K17 K16 40.4(5) 3_676 2_655 ?
K12 K17 K16 139.6(5) . 2_655 ?
As9 K17 K16 55.0(6) . 2_655 ?
As9 K17 K16 125.0(6) 3_676 2_655 ?
Nb2 K17 K16 79.5(6) . 2_655 ?
Nb2 K17 K16 100.5(6) 3_676 2_655 ?
K16 K17 K16 180.000(3) 4_576 2_655 ?
K12 K17 As6 58.7(2) 3_676 . ?
K12 K17 As6 121.3(2) . . ?
As9 K17 As6 75.23(5) . . ?
As9 K17 As6 104.77(5) 3_676 . ?
Nb2 K17 As6 38.98(4) . . ?
Nb2 K17 As6 141.02(4) 3_676 . ?
K16 K17 As6 103.2(4) 4_576 . ?
K16 K17 As6 76.8(4) 2_655 . ?
K12 K17 As6 121.3(2) 3_676 3_676 ?
K12 K17 As6 58.7(2) . 3_676 ?
As9 K17 As6 104.77(5) . 3_676 ?
As9 K17 As6 75.23(5) 3_676 3_676 ?
Nb2 K17 As6 141.02(4) . 3_676 ?
Nb2 K17 As6 38.98(4) 3_676 3_676 ?
K16 K17 As6 76.8(4) 4_576 3_676 ?
K16 K17 As6 103.2(4) 2_655 3_676 ?
As6 K17 As6 180.0 . 3_676 ?
K12 K17 K11 23.0(4) 3_676 3_676 ?
K12 K17 K11 157.0(4) . 3_676 ?
As9 K17 K11 107.5(3) . 3_676 ?
As9 K17 K11 72.5(3) 3_676 3_676 ?
Nb2 K17 K11 92.8(2) . 3_676 ?
Nb2 K17 K11 87.2(2) 3_676 3_676 ?
K16 K17 K11 116.6(5) 4_576 3_676 ?
K16 K17 K11 63.4(5) 2_655 3_676 ?
As6 K17 K11 56.3(2) . 3_676 ?
As6 K17 K11 123.7(2) 3_676 3_676 ?
K12 K17 K11 157.0(4) 3_676 . ?
K12 K17 K11 23.0(4) . . ?
As9 K17 K11 72.4(3) . . ?
As9 K17 K11 107.6(3) 3_676 . ?
Nb2 K17 K11 87.2(2) . . ?
Nb2 K17 K11 92.8(2) 3_676 . ?
K16 K17 K11 63.4(5) 4_576 . ?
K16 K17 K11 116.6(5) 2_655 . ?
As6 K17 K11 123.7(2) . . ?
As6 K17 K11 56.4(2) 3_676 . ?
K11 K17 K11 179.999(2) 3_676 . ?

loop_
_geom_bond_atom_site_label_1
_geom_bond_atom_site_label_2
_geom_bond_distance
_geom_bond_site_symmetry_2
_geom_bond_publ_flag
Nb1 As1 2.4462(19) . ?
Nb1 As2 2.4740(19) . ?
Nb1 As4 2.578(2) . ?
Nb1 As3 2.612(2) . ?
Nb1 As5 2.782(2) . ?
Nb1 K4 3.664(4) . ?
Nb1 K2 3.690(4) 4_575 ?
Nb1 K5 3.713(4) . ?
Nb1 K1 3.940(4) . ?
Nb1 K2 3.953(4) . ?
Nb1 K3 4.092(4) 4_575 ?
Nb1 K7 4.180(4) 4_565 ?
Nb2 As7 2.412(2) . ?
Nb2 As6 2.446(3) . ?
Nb2 As8 2.587(2) . ?
Nb2 As9 2.592(2) . ?
Nb2 As10 2.765(2) . ?
Nb2 K10 3.47(3) . ?
Nb2 K9 3.483(15) . ?
Nb2 K17 3.6222(15) . ?
Nb2 K1 3.710(4) . ?
Nb2 K10 3.83(5) 4_576 ?
Nb2 K8 3.883(4) . ?
Nb2 K13 3.957(10) . ?
As1 K3 3.221(4) 3_566 ?
As1 K3 3.246(4) 4_575 ?
As1 K4 3.374(4) 2_545 ?
As1 K7 3.396(5) 4_565 ?
As1 K4 3.422(4) 4_575 ?
As1 K5 3.644(4) . ?
As1 K2 3.859(4) 4_575 ?
As1 K5 3.923(4) 2 ?
As2 K4 3.343(4) . ?
As2 K7 3.363(4) 1_565 ?
As2 K1 3.396(4) . ?
As2 K2 3.440(4) 4_575 ?
As2 K3 3.482(4) 4_575 ?
As2 K2 3.525(4) . ?
As2 K5 3.624(4) 1_565 ?
As2 K8 3.687(5) . ?
As3 As5 2.471(2) . ?
As3 K3 3.333(4) . ?
As3 K5 3.398(4) . ?
As3 K7 3.495(4) . ?
As3 K3 3.507(4) 3_566 ?
As3 K4 3.612(4) 3_566 ?
As3 K2 3.688(4) . ?
As3 K4 3.872(4) . ?
As4 As5 2.461(3) . ?
As4 K7 3.283(4) 4_565 ?
As4 K8 3.347(5) 1_545 ?
As4 K5 3.405(4) . ?
As4 K6 3.480(5) 4_575 ?
As4 K1 3.505(4) . ?
As4 K2 3.966(4) 4_575 ?
As5 K14 3.309(19) 4_576 ?
As5 K2 3.350(4) . ?
As5 K7 3.440(4) . ?
As5 K1 3.662(4) . ?
As5 K5 3.835(4) . ?
As6 K10 2.94(5) 4_576 ?
As6 K15 3.113(13) . ?
As6 K12 3.165(8) 3_676 ?
As6 K11 3.290(14) 1_545 ?
As6 K9 3.30(2) 4_576 ?
As6 K9 3.394(18) . ?
As6 K6 3.480(5) 4_575 ?
As6 K11 3.502(13) 3_676 ?
As6 K15 3.622(16) 3_666 ?
As6 K16 3.63(3) . ?
As6 K17 3.705(2) . ?
As7 K6 3.209(5) 4_575 ?
As7 K14 3.254(12) . ?
As7 K10 3.31(5) . ?
As7 K2 3.329(4) 4_575 ?
As7 K8 3.371(5) . ?
As7 K1 3.397(4) 4_575 ?
As7 K13 3.397(15) . ?
As7 K9 3.501(13) . ?
As7 K1 3.532(4) . ?
As8 As10 2.454(3) . ?
As8 K12 3.234(7) . ?
As8 K9 3.293(17) 4_576 ?
As8 K10 3.35(4) 4_576 ?
As8 K8 3.385(5) . ?
As8 K14 3.428(13) 4_586 ?
As8 K13 3.445(12) 4_586 ?
As8 K6 3.527(5) . ?
As8 K1 3.705(4) . ?
As8 K11 3.779(14) . ?
As8 K17 3.8644(19) . ?
As9 As10 2.441(3) . ?
As9 K17 3.017(3) . ?
As9 K16 3.132(19) 2_655 ?
As9 K16 3.203(18) 1_565 ?
As9 K13 3.338(17) . ?
As9 K15 3.401(13) 1_565 ?
As9 K15 3.464(16) 2_655 ?
As9 K12 3.534(9) 3_676 ?
As9 K11 3.54(2) 4_585 ?
As9 K12 3.678(9) . ?
As9 K10 3.75(4) . ?
As10 K11 3.067(17) . ?
As10 K6 3.283(5) 4_585 ?
As10 K8 3.417(5) . ?
As10 K14 3.482(13) . ?
As10 K12 3.483(8) . ?
As10 K13 3.567(16) 4_586 ?
As10 K15 3.583(11) 1_565 ?
As10 K16 3.649(19) 1_565 ?
As10 K13 3.720(19) . ?
K1 As7 3.397(4) 4_576 ?
K1 K8 3.763(6) . ?
K1 K13 3.863(12) 4_576 ?
K1 K6 3.865(6) 4_575 ?
K1 K2 3.874(5) . ?
K2 As7 3.329(4) 4_576 ?
K2 As2 3.440(4) 4_576 ?
K2 K7 3.687(5) 1_565 ?
K2 Nb1 3.690(4) 4_576 ?
K2 K3 3.764(5) . ?
K2 As1 3.859(4) 4_576 ?
K2 K8 3.931(6) 4_576 ?
K3 As1 3.221(4) 3_566 ?
K3 As1 3.246(4) 4_576 ?
K3 K4 3.445(5) . ?
K3 K5 3.458(5) 4_566 ?
K3 As2 3.482(4) 4_576 ?
K3 As3 3.507(4) 3_566 ?
K3 K5 3.758(5) 3_566 ?
K3 K4 3.772(5) 4_576 ?
K3 Nb1 4.092(4) 4_576 ?
K3 Nb1 4.198(4) 3_566 ?
K4 As1 3.374(4) 2 ?
K4 As1 3.422(4) 4_576 ?
K4 As3 3.612(4) 3_566 ?
K4 K3 3.772(5) 4_575 ?
K4 K5 4.038(5) 2 ?
K4 K4 4.064(7) 3_576 ?
K4 K7 4.152(6) 3_566 ?
K4 K3 4.222(5) 3_566 ?
K5 K3 3.458(5) 4_565 ?
K5 As2 3.624(4) 1_545 ?
K5 K7 3.708(6) . ?
K5 K3 3.758(5) 3_566 ?
K5 K8 3.821(6) 1_545 ?
K5 K7 3.866(6) 4_565 ?
K5 As1 3.923(4) 2_545 ?
K6 As7 3.209(5) 4_576 ?
K6 As10 3.283(5) 4_586 ?
K6 As4 3.480(5) 4_576 ?
K6 As6 3.480(5) 4_576 ?
K6 K9 3.63(2) 4_576 ?
K6 K10 3.84(4) 4_576 ?
K6 K16 3.85(3) 4_576 ?
K6 K1 3.866(6) 4_576 ?
K6 K14 3.933(18) 4_586 ?
K6 Nb2 4.139(5) 4_576 ?
K6 K13 4.226(19) 1_556 ?
K7 As4 3.283(4) 4_566 ?
K7 As2 3.363(4) 1_545 ?
K7 As1 3.395(5) 4_566 ?
K7 K2 3.687(5) 1_545 ?
K7 K5 3.866(6) 4_566 ?
K7 K4 4.152(6) 3_566 ?
K7 Nb1 4.180(4) 4_566 ?
K7 K4 4.285(6) 1_545 ?
K7 K8 4.456(7) 1_545 ?
K8 As4 3.347(5) 1_565 ?
K8 K5 3.821(6) 1_565 ?
K8 K14 3.89(2) . ?
K8 K2 3.931(6) 4_575 ?
K8 K14 4.422(14) 4_586 ?
K8 K7 4.456(7) 1_565 ?
K9 K10 0.53(7) . ?
K9 K16 3.18(4) . ?
K9 As8 3.293(17) 4_575 ?
K9 As6 3.30(2) 4_575 ?
K9 K15 3.31(2) 2_655 ?
K9 K6 3.63(2) 4_575 ?
K9 K16 3.68(4) 2_655 ?
K9 K17 3.730(15) 2_645 ?
K9 As9 3.890(13) 2_645 ?
K10 As6 2.94(5) 4_575 ?
K10 K15 3.26(5) 2_655 ?
K10 As8 3.35(4) 4_575 ?
K10 K13 3.69(8) . ?
K10 K16 3.70(9) . ?
K10 K16 3.77(7) 2_655 ?
K10 Nb2 3.83(5) 4_575 ?
K11 K12 2.044(16) . ?
K11 K15 2.49(3) 1_565 ?
K11 K13 2.85(4) 4_586 ?
K11 K15 3.03(2) 3_676 ?
K11 As6 3.290(14) 1_565 ?
K11 As6 3.502(13) 3_676 ?
K11 As9 3.54(2) 4_586 ?
K11 K16 3.68(5) 1_565 ?
K11 K17 3.712(15) . ?
K11 K14 3.73(3) 4_586 ?
K12 K17 1.976(9) . ?
K12 K16 2.51(5) 4_576 ?
K12 As6 3.165(8) 3_676 ?
K12 As9 3.534(9) 3_676 ?
K12 K15 3.610(19) 1_565 ?
K12 K15 3.85(2) 4_576 ?
K12 As9 3.949(10) 4_586 ?
K12 K12 3.952(19) 3_676 ?
K13 K14 0.96(2) . ?
K13 K11 2.85(4) 4_585 ?
K13 As8 3.445(12) 4_585 ?
K13 As10 3.567(16) 4_585 ?
K13 K1 3.863(12) 4_575 ?
K13 K12 4.00(3) 4_585 ?
K14 As5 3.309(19) 4_575 ?
K14 As8 3.428(13) 4_585 ?
K14 K11 3.73(3) 4_585 ?
K14 K6 3.933(18) 4_585 ?
K14 K1 3.964(14) 4_575 ?
K14 As10 3.980(18) 4_585 ?
K15 K16 1.45(4) . ?
K15 K11 2.49(3) 1_545 ?
K15 K11 3.03(2) 3_676 ?
K15 K10 3.26(5) 2_645 ?
K15 K9 3.31(2) 2_645 ?
K15 As9 3.402(13) 1_545 ?
K15 As9 3.464(16) 2_645 ?
K15 As10 3.583(11) 1_545 ?
K15 K12 3.610(19) 1_545 ?
K15 As6 3.622(16) 3_666 ?
K15 K12 3.85(2) 4_575 ?
K16 K12 2.51(5) 4_575 ?
K16 As9 3.132(19) 2_645 ?
K16 As9 3.203(18) 1_545 ?
K16 As10 3.649(19) 1_545 ?
K16 K17 3.66(4) 2_645 ?
K16 K9 3.68(4) 2_645 ?
K16 K11 3.68(5) 1_545 ?
K16 K10 3.77(7) 2_645 ?
K17 K12 1.976(9) 3_676 ?
K17 As9 3.017(3) 3_676 ?
K17 Nb2 3.6222(15) 3_676 ?
K17 K16 3.66(4) 4_576 ?
K17 K16 3.66(4) 2_655 ?
K17 As6 3.705(2) 3_676 ?
K17 K11 3.712(15) 3_676 ?
